data_7114208
loop_
_publ_author_name
'Tang, Kaluo'
'Xie, Xiangjin'
'Zhang, Yaohua'
'Zhao, Xia'
'Jin, Xianglin'

_publ_section_title
;
 Synthesis and crystal structure of a novel pentaconta-nuclear silver
 anionic cluster complex
 [HNEt3]4[Ag50S7(SC6H4But-4)40]&#x00B7;2CS2&#x00B7;6C3H6O
;
_journal_issue 10
_journal_name_full 'Chemical Communications'
_journal_page_first 1024
_journal_paper_doi 10.1039/b201116f
_journal_year 2002
_chemical_formula_sum 'C444 H620 Ag50 N4 O6 S51'
_chemical_formula_weight 13138.00
_chemical_name_systematic
; 
? 
;
_space_group_IT_number 15
_symmetry_cell_setting monoclinic
_symmetry_space_group_name_Hall '-C 2yc'
_symmetry_space_group_name_H-M 'C 1 2/c 1'
_atom_sites_solution_hydrogens geom
_atom_sites_solution_primary direct
_atom_sites_solution_secondary difmap
_audit_creation_method SHELXL-97
_cell_angle_alpha 90.00
_cell_angle_beta 95.21(3)
_cell_angle_gamma 90.00
_cell_formula_units_Z 4
_cell_length_a 36.486(7)
_cell_length_b 36.666(7)
_cell_length_c 40.702(8)
_cell_measurement_reflns_used 148864
_cell_measurement_temperature 123(2)
_cell_measurement_theta_max 27.48
_cell_measurement_theta_min 0.79
_cell_volume 54226(18)
_computing_cell_refinement
;
Molecular Structure Corporation (1994)
MSC/AFC Diffractometer Control Software
MSC, 3200 Research Forest Drive, The
Woodlands, TX 77381 USA.
;
_computing_data_collection
;
Molecular Structure Corporation (1994)
MSC/AFC Diffractometer Control Software
MSC, 3200 Research Forest Drive, The
Woodlands, TX 77381, USA.
;
_computing_data_reduction
;Sheldrick, G. M. (1997) SHELXS97, Program
for the Solution of Crystal Structure,
University of Gottingen, Germany.
;
_computing_molecular_graphics
;
Interactive Molecular Graphics XP, Virsion
4.2 for MSDOS (1990), Siemens Analytical
X-ray Instruments Inc., Madison, Wisconsin,
USA.
;
_computing_publication_material
;
Sheldrick, G. M. (1997) SHELXL97, Program
for the refinement of Crystal Structure,
University of Gottingen, Germany.
;
_computing_structure_refinement
;
Sheldrick, G. M. (1997) SHELXL97, Program
for the Refinement of Crystal Structure,
University of Gottingen, Germany.
;
_computing_structure_solution
;
Sheldrick, G. M. (1997) SHELXS97, Program
for the Solution of Crystal Structure,
University of Gottingen, Germany.
;
_diffrn_ambient_temperature 123(2)
_diffrn_detector_area_resol_mean '100x100 microns'
_diffrn_measured_fraction_theta_full 0.932
_diffrn_measured_fraction_theta_max 0.932
_diffrn_measurement_device_type 'Rigaku RAXIS RAPID IP'
_diffrn_measurement_method Oscillation
_diffrn_radiation_monochromator Graphite
_diffrn_radiation_source 'Fine-focus sealed tube'
_diffrn_radiation_type MoK\a
_diffrn_radiation_wavelength 0.71073
_diffrn_reflns_av_R_equivalents 0.0993
_diffrn_reflns_av_sigmaI/netI 0.3603
_diffrn_reflns_limit_h_max 43
_diffrn_reflns_limit_h_min -43
_diffrn_reflns_limit_k_max 43
_diffrn_reflns_limit_k_min -43
_diffrn_reflns_limit_l_max 48
_diffrn_reflns_limit_l_min -48
_diffrn_reflns_number 148864
_diffrn_reflns_theta_full 25.00
_diffrn_reflns_theta_max 25.00
_diffrn_reflns_theta_min 0.79
_exptl_absorpt_coefficient_mu 1.998
_exptl_absorpt_correction_T_max 0.4497
_exptl_absorpt_correction_T_min 0.1582
_exptl_absorpt_correction_type empirical
_exptl_crystal_colour Red
_exptl_crystal_density_diffrn 1.609
_exptl_crystal_density_method 'not measured'
_exptl_crystal_description Block
_exptl_crystal_F_000 26104
_exptl_crystal_size_max 0.80
_exptl_crystal_size_mid 0.60
_exptl_crystal_size_min 0.40
_refine_diff_density_max 3.102
_refine_diff_density_min -1.596
_refine_diff_density_rms 0.184
_refine_ls_extinction_method none
_refine_ls_goodness_of_fit_ref 0.813
_refine_ls_hydrogen_treatment mixed
_refine_ls_matrix_type fullcycle
_refine_ls_number_parameters 1751
_refine_ls_number_reflns 44541
_refine_ls_number_restraints 111
_refine_ls_restrained_S_all 0.813
_refine_ls_R_factor_all 0.2694
_refine_ls_R_factor_gt 0.0969
_refine_ls_shift/su_max 0.001
_refine_ls_shift/su_mean 0.000
_refine_ls_structure_factor_coef Fsqd
_refine_ls_weighting_details 'calc w=1/[\s^2^(Fo^2^)+(0.1243P)^2^+0.0000P] where P=(Fo^2^+2Fc^2^)/3'
_refine_ls_weighting_scheme calc
_refine_ls_wR_factor_gt 0.2331
_refine_ls_wR_factor_ref 0.2907
_reflns_number_gt 11821
_reflns_number_total 44541
_reflns_threshold_expression >2sigma(I)
_cod_data_source_file b201116f.txt
_cod_data_source_block ag
_cod_depositor_comments
;
The following automatic conversions were performed:

'_symmetry_cell_setting' value 'Monoclinic' changed to 'monoclinic'
according to
/usr/data/users/saulius/automatic-downloads/retrospective/RSC/lib/dictionaries/cif_core.dic
dictionary named 'cif_core.dic' version 2.4.2 from
2011-04-26.

'_exptl_absorpt_correction_type' value 'Empirical'
changed to 'empirical' according to
/usr/data/users/saulius/automatic-downloads/retrospective/RSC/lib/dictionaries/cif_core.dic
dictionary named 'cif_core.dic' version 2.4.2 from 2011-04-26.

Automatic conversion script
Id: cif_fix_values 2281 2013-09-26 08:29:07Z andrius 
;
_cod_original_cell_volume 54226(19)
_cod_original_sg_symbol_H-M 'C 2/c'
_cod_database_code 7114208

loop_
_symmetry_equiv_pos_as_xyz
'x, y, z'
'-x, y, -z+1/2'
'x+1/2, y+1/2, z'
'-x+1/2, y+1/2, -z+1/2'
'-x, -y, -z'
'x, -y, z-1/2'
'-x+1/2, -y+1/2, -z'
'x+1/2, -y+1/2, z-1/2'

loop_
_atom_site_label
_atom_site_type_symbol
_atom_site_fract_x
_atom_site_fract_y
_atom_site_fract_z
_atom_site_U_iso_or_equiv
_atom_site_adp_type
_atom_site_occupancy
_atom_site_symmetry_multiplicity
_atom_site_calc_flag
_atom_site_refinement_flags
Ag1 Ag 0.54858(4) 0.46774(4) 0.24156(4) 0.0691(5) Uani 1 1 d .
Ag2 Ag 0.63710(5) 0.44254(5) 0.22952(4) 0.0712(5) Uani 1 1 d .
Ag3 Ag 0.68568(5) 0.36267(5) 0.22467(5) 0.0827(6) Uani 1 1 d .
Ag4 Ag 0.72285(5) 0.26976(5) 0.22740(5) 0.0890(6) Uani 1 1 d .
Ag5 Ag 0.71619(4) 0.18814(4) 0.22182(3) 0.0629(5) Uani 1 1 d .
Ag6 Ag 0.66380(5) 0.10345(4) 0.21323(4) 0.0746(5) Uani 1 1 d .
Ag7 Ag 0.58228(5) 0.04453(4) 0.22562(5) 0.0904(6) Uani 1 1 d .
Ag8 Ag 0.5000 0.01591(6) 0.2500 0.0909(9) Uani 1 2 d S
Ag9 Ag 0.53157(5) 0.11809(4) 0.21167(4) 0.0756(5) Uani 1 1 d .
Ag10 Ag 0.56574(6) 0.10833(7) 0.28392(4) 0.1279(9) Uani 1 1 d .
Ag11 Ag 0.59577(5) 0.16396(5) 0.18906(4) 0.0811(5) Uani 1 1 d .
Ag12 Ag 0.63325(5) 0.14997(5) 0.26826(4) 0.0818(6) Uani 1 1 d .
Ag13 Ag 0.63379(5) 0.25139(4) 0.19422(4) 0.0744(5) Uani 1 1 d .
Ag14 Ag 0.64921(6) 0.25669(5) 0.27643(5) 0.1126(8) Uani 1 1 d .
Ag15 Ag 0.61102(6) 0.33225(4) 0.19014(4) 0.0798(6) Uani 1 1 d .
Ag16 Ag 0.62267(5) 0.33390(4) 0.27073(4) 0.0773(5) Uani 1 1 d .
Ag17 Ag 0.53227(4) 0.39168(5) 0.20689(4) 0.0683(5) Uani 1 1 d .
Ag18 Ag 0.55299(4) 0.39131(5) 0.28609(4) 0.0686(5) Uani 1 1 d .
Ag19 Ag 0.53037(6) 0.32049(5) 0.16597(4) 0.0982(7) Uani 1 1 d .
Ag2A Ag 0.54320(9) 0.29742(7) 0.31890(5) 0.0821(9) Uani 0.754(4) 1 d P
Ag2B Ag 0.5654(3) 0.3168(2) 0.31994(17) 0.0821(9) Uani 0.246(4) 1 d P
Ag2C Ag 0.54617(7) 0.31729(7) 0.24111(6) 0.0579(6) Uani 0.619(2) 1 d P
Ag2D Ag 0.52266(11) 0.28876(11) 0.24486(9) 0.0579(6) Uani 0.381(2) 1 d P
Ag22 Ag 0.53830(7) 0.23649(5) 0.16467(4) 0.1057(7) Uani 1 1 d .
Ag2E Ag 0.57330(11) 0.22571(9) 0.23919(9) 0.0696(7) Uani 0.464(2) 1 d P
Ag2F Ag 0.54445(9) 0.23779(8) 0.24431(8) 0.0696(7) Uani 0.536(2) 1 d P
Ag24 Ag 0.58633(9) 0.22307(6) 0.31591(5) 0.1472(11) Uani 1 1 d .
Ag25 Ag 0.47425(6) 0.16853(7) 0.17359(4) 0.1174(8) Uani 1 1 d .
Ag26 Ag 0.5000 0.17654(8) 0.2500 0.0840(8) Uani 1 2 d S
S1 S 0.60575(15) 0.50035(14) 0.24297(12) 0.0624(15) Uani 1 1 d .
S2 S 0.69757(15) 0.42543(15) 0.21005(13) 0.0690(16) Uani 1 1 d .
S3 S 0.7718(2) 0.2259(2) 0.2221(3) 0.165(5) Uani 1 1 d D
S4 S 0.72822(15) 0.11837(14) 0.22080(12) 0.0645(15) Uani 1 1 d .
S5 S 0.5614(2) -0.01245(16) 0.24682(15) 0.090(2) Uani 1 1 d .
S6 S 0.48604(14) 0.07060(12) 0.20565(11) 0.0536(13) Uani 1 1 d .
S7 S 0.60325(16) 0.08823(14) 0.18435(12) 0.0670(15) Uani 1 1 d .
S8 S 0.63043(18) 0.08163(16) 0.26964(13) 0.0839(19) Uani 1 1 d .
S9 S 0.65559(14) 0.19126(13) 0.18166(10) 0.0524(13) Uani 1 1 d .
S10 S 0.67879(13) 0.19807(13) 0.27264(10) 0.0488(12) Uani 1 1 d .
S11 S 0.67782(16) 0.30822(14) 0.18411(12) 0.0669(16) Uani 1 1 d .
S12 S 0.69876(15) 0.31211(15) 0.26761(12) 0.0703(16) Uani 1 1 d .
S13 S 0.59414(13) 0.39687(12) 0.19071(10) 0.0467(12) Uani 1 1 d .
S14 S 0.61834(13) 0.39854(12) 0.27945(11) 0.0489(12) Uani 1 1 d .
S15 S 0.48850(13) 0.45153(13) 0.20840(11) 0.0542(13) Uani 1 1 d .
S16 S 0.53312(15) 0.16841(14) 0.15201(12) 0.0648(15) Uani 1 1 d .
S17 S 0.56522(14) 0.16616(14) 0.24369(11) 0.0546(13) Uani 1 1 d .
S18 S 0.59143(15) 0.15958(15) 0.33120(12) 0.0682(16) Uani 1 1 d .
S19 S 0.57809(15) 0.28383(14) 0.14457(11) 0.0646(15) Uani 1 1 d .
S20 S 0.59678(14) 0.28297(14) 0.23519(11) 0.0585(15) Uani 1 1 d .
S21 S 0.61652(16) 0.28450(14) 0.32494(11) 0.0680(16) Uani 1 1 d .
S22 S 0.5000 0.35678(18) 0.2500 0.0558(19) Uani 1 2 d S
S23 S 0.47549(15) 0.35993(14) 0.16158(12) 0.0641(15) Uani 1 1 d .
S31 S 0.48729(19) 0.2450(2) 0.20251(12) 0.102(2) Uani 1 1 d .
S32 S 0.4654(3) 0.2510(2) 0.1131(2) 0.153(3) Uani 1 1 d .
S33 S 0.4481(3) 0.2552(3) 0.0361(2) 0.184(4) Uani 1 1 d .
C11 C 0.6001(5) 0.5287(5) 0.2057(5) 0.062(5) Uiso 1 1 d .
C12 C 0.6125(6) 0.5129(6) 0.1781(6) 0.087(7) Uiso 1 1 d .
C13 C 0.6084(8) 0.5379(8) 0.1500(7) 0.121(10) Uiso 1 1 d .
C14 C 0.5961(7) 0.5727(7) 0.1523(6) 0.093(7) Uiso 1 1 d .
C15 C 0.5867(8) 0.5862(7) 0.1817(7) 0.127(10) Uiso 1 1 d .
C16 C 0.5892(6) 0.5625(6) 0.2122(5) 0.084(7) Uiso 1 1 d .
C17 C 0.5950(10) 0.5987(9) 0.1171(9) 0.153(12) Uiso 1 1 d .
C18 C 0.6211(10) 0.5851(9) 0.0922(8) 0.162(13) Uiso 1 1 d .
C19 C 0.6126(11) 0.6362(9) 0.1369(9) 0.185(15) Uiso 1 1 d .
C20 C 0.5534(17) 0.6012(14) 0.1078(14) 0.32(3) Uiso 1 1 d .
C21 C 0.7321(5) 0.4391(5) 0.2403(5) 0.050(5) Uani 1 1 d .
C22 C 0.7605(8) 0.4569(7) 0.2317(5) 0.104(10) Uani 1 1 d .
C23 C 0.7898(7) 0.4670(6) 0.2537(7) 0.094(8) Uani 1 1 d .
C24 C 0.7875(7) 0.4599(5) 0.2872(6) 0.082(7) Uani 1 1 d .
C25 C 0.7545(6) 0.4414(6) 0.2993(6) 0.088(7) Uani 1 1 d .
C26 C 0.7264(6) 0.4329(5) 0.2735(6) 0.081(7) Uani 1 1 d .
C27 C 0.8172(8) 0.4736(7) 0.3156(7) 0.107(8) Uiso 1 1 d .
C28 C 0.7994(9) 0.5092(8) 0.3359(8) 0.151(12) Uiso 1 1 d .
C29 C 0.8306(11) 0.4427(10) 0.3435(9) 0.192(15) Uiso 1 1 d .
C30 C 0.8538(10) 0.4849(9) 0.2978(8) 0.168(13) Uiso 1 1 d .
C31 C 0.7857(5) 0.2315(6) 0.1819(3) 0.172(14) Uiso 1 1 d GD
C32 C 0.7608(4) 0.2439(6) 0.1565(4) 0.31(3) Uiso 1 1 d GD
C33 C 0.7729(5) 0.2524(6) 0.1260(4) 0.186(15) Uiso 1 1 d GD
C34 C 0.8099(5) 0.2486(5) 0.1210(4) 0.140(11) Uiso 1 1 d GD
C35 C 0.8348(4) 0.2362(6) 0.1464(4) 0.199(16) Uiso 1 1 d GD
C36 C 0.8227(5) 0.2277(6) 0.1769(4) 0.212(17) Uiso 1 1 d GD
C37 C 0.8228(8) 0.2601(8) 0.0881(5) 0.155(12) Uiso 1 1 d D
C38 C 0.8226(8) 0.2984(6) 0.0919(7) 0.146(11) Uiso 1 1 d D
C39 C 0.7967(9) 0.2453(8) 0.0598(9) 0.207(17) Uiso 1 1 d D
C40 C 0.8608(9) 0.2419(9) 0.0873(12) 0.26(2) Uiso 1 1 d D
C41 C 0.7497(6) 0.1151(5) 0.1820(4) 0.054(5) Uani 1 1 d .
C42 C 0.7288(7) 0.0934(6) 0.1558(5) 0.080(7) Uani 1 1 d .
C43 C 0.7467(7) 0.0913(6) 0.1259(5) 0.076(7) Uani 1 1 d .
C44 C 0.7809(7) 0.1094(6) 0.1237(6) 0.078(7) Uani 1 1 d .
C45 C 0.7961(6) 0.1317(6) 0.1481(6) 0.080(7) Uani 1 1 d .
C46 C 0.7809(6) 0.1336(5) 0.1788(5) 0.071(6) Uani 1 1 d .
C47 C 0.8023(7) 0.1066(6) 0.0927(6) 0.110(9) Uiso 1 1 d D
C48 C 0.8097(12) 0.1452(8) 0.0744(11) 0.124(16) Uiso 0.60 1 d PD
C49 C 0.7743(11) 0.0870(12) 0.0645(12) 0.148(19) Uiso 0.60 1 d PD
C50 C 0.8381(12) 0.0856(12) 0.0938(13) 0.17(2) Uiso 0.60 1 d PD
C48B C 0.8106(13) 0.0647(7) 0.0894(11) 0.075(16) Uiso 0.40 1 d PD
C49B C 0.7818(12) 0.1188(12) 0.0601(10) 0.092(19) Uiso 0.40 1 d PD
C50B C 0.8411(10) 0.1253(12) 0.0955(13) 0.10(2) Uiso 0.40 1 d PD
C51 C 0.5577(6) -0.0422(6) 0.2120(5) 0.065(6) Uani 1 1 d .
C52 C 0.5358(7) -0.0287(6) 0.1817(6) 0.091(7) Uani 1 1 d .
C53 C 0.5320(7) -0.0542(7) 0.1535(6) 0.102(8) Uani 1 1 d .
C54 C 0.5486(8) -0.0876(7) 0.1545(6) 0.103(9) Uani 1 1 d .
C55 C 0.5675(8) -0.0986(6) 0.1886(9) 0.123(11) Uani 1 1 d .
C56 C 0.5733(6) -0.0751(6) 0.2151(5) 0.078(7) Uani 1 1 d .
C57 C 0.5434(8) -0.1126(7) 0.1231(7) 0.116(9) Uiso 1 1 d .
C58 C 0.5024(8) -0.1159(7) 0.1125(7) 0.121(9) Uiso 1 1 d .
C59 C 0.5639(9) -0.1551(8) 0.1326(7) 0.147(11) Uiso 1 1 d .
C60 C 0.5710(9) -0.0959(8) 0.0968(8) 0.146(11) Uiso 1 1 d .
C61 C 0.4801(6) 0.0559(5) 0.1643(5) 0.057(6) Uani 1 1 d .
C62 C 0.5032(6) 0.0670(6) 0.1422(5) 0.069(6) Uani 1 1 d .
C63 C 0.4971(6) 0.0524(7) 0.1093(6) 0.090(8) Uani 1 1 d .
C64 C 0.4711(10) 0.0261(7) 0.1013(6) 0.109(11) Uani 1 1 d .
C65 C 0.4474(9) 0.0142(8) 0.1243(8) 0.119(10) Uani 1 1 d .
C66 C 0.4531(8) 0.0317(7) 0.1573(7) 0.101(8) Uani 1 1 d .
C67 C 0.4683(8) 0.0122(7) 0.0639(6) 0.101(8) Uiso 1 1 d .
C68 C 0.5088(10) -0.0003(8) 0.0559(8) 0.160(13) Uiso 1 1 d .
C69 C 0.4538(8) 0.0415(7) 0.0389(7) 0.121(9) Uiso 1 1 d .
C70 C 0.4441(10) -0.0237(9) 0.0655(8) 0.163(13) Uiso 1 1 d .
C71 C 0.6104(6) 0.0688(7) 0.1466(5) 0.070(6) Uani 1 1 d .
C72 C 0.6358(6) 0.0891(6) 0.1260(5) 0.082(8) Uani 1 1 d .
C73 C 0.6435(6) 0.0718(7) 0.0954(6) 0.089(8) Uani 1 1 d .
C74 C 0.6260(7) 0.0368(7) 0.0849(5) 0.085(9) Uani 1 1 d .
C75 C 0.6028(7) 0.0201(6) 0.1050(5) 0.083(8) Uani 1 1 d .
C76 C 0.5947(6) 0.0339(6) 0.1354(6) 0.087(8) Uani 1 1 d .
C77 C 0.6344(8) 0.0143(8) 0.0499(7) 0.125(10) Uiso 1 1 d .
C78 C 0.6783(10) 0.0149(11) 0.0578(11) 0.26(2) Uiso 1 1 d D
C79 C 0.6193(11) -0.0201(9) 0.0488(10) 0.23(2) Uiso 1 1 d D
C80 C 0.6242(11) 0.0402(8) 0.0229(9) 0.209(17) Uiso 1 1 d D
C81 C 0.6502(5) 0.0675(7) 0.3084(4) 0.103(8) Uiso 1 1 d G
C82 C 0.6454(6) 0.0314(6) 0.3177(6) 0.170(14) Uiso 1 1 d G
C83 C 0.6551(7) 0.0206(4) 0.3500(7) 0.213(18) Uiso 1 1 d G
C84 C 0.6697(6) 0.0458(8) 0.3731(4) 0.216(18) Uiso 1 1 d GD
C85 C 0.6745(6) 0.0818(7) 0.3639(5) 0.166(13) Uiso 1 1 d G
C86 C 0.6648(6) 0.0927(4) 0.3316(6) 0.163(13) Uiso 1 1 d G
C87 C 0.6812(7) 0.0286(7) 0.4077(6) 0.45(4) Uiso 1 1 d D
C88 C 0.7110(7) 0.0009(8) 0.4047(8) 0.184(15) Uiso 1 1 d D
C89 C 0.6482(8) 0.0113(9) 0.4221(8) 0.209(17) Uiso 1 1 d D
C90 C 0.6959(12) 0.0592(9) 0.4317(8) 0.500 Uiso 1 1 d D
C91 C 0.6614(5) 0.1925(5) 0.1398(4) 0.056(5) Uani 1 1 d .
C92 C 0.6939(6) 0.1810(5) 0.1288(5) 0.064(6) Uani 1 1 d .
C93 C 0.6983(6) 0.1807(6) 0.0935(5) 0.068(6) Uani 1 1 d .
C94 C 0.6703(7) 0.1909(6) 0.0712(5) 0.088(8) Uani 1 1 d .
C95 C 0.6380(8) 0.2026(9) 0.0827(6) 0.144(12) Uani 1 1 d .
C96 C 0.6345(7) 0.2060(8) 0.1168(5) 0.113(10) Uani 1 1 d .
C97 C 0.6739(7) 0.1866(7) 0.0318(6) 0.107(8) Uiso 1 1 d .
C98 C 0.7102(7) 0.2037(7) 0.0252(6) 0.106(8) Uiso 1 1 d .
C99 C 0.6414(8) 0.2108(7) 0.0127(7) 0.117(9) Uiso 1 1 d .
C100 C 0.6722(8) 0.1502(8) 0.0234(7) 0.130(10) Uiso 1 1 d .
C101 C 0.7061(5) 0.1884(4) 0.3091(4) 0.044(4) Uiso 1 1 d .
C102 C 0.6903(8) 0.1878(8) 0.3375(7) 0.130(10) Uiso 1 1 d .
C103 C 0.7137(10) 0.1806(9) 0.3735(8) 0.159(13) Uiso 1 1 d .
C104 C 0.7494(6) 0.1713(5) 0.3686(5) 0.067(6) Uiso 1 1 d .
C105 C 0.7631(8) 0.1705(7) 0.3405(7) 0.111(9) Uiso 1 1 d .
C106 C 0.7447(8) 0.1831(7) 0.3095(7) 0.118(9) Uiso 1 1 d .
C107 C 0.7741(8) 0.1608(7) 0.4024(7) 0.112(9) Uiso 1 1 d .
C108 C 0.7497(11) 0.1603(10) 0.4325(10) 0.201(16) Uiso 1 1 d .
C109 C 0.7855(9) 0.1185(9) 0.3961(8) 0.157(12) Uiso 1 1 d .
C110 C 0.8074(9) 0.1861(8) 0.4031(8) 0.145(11) Uiso 1 1 d .
C111 C 0.6859(5) 0.3173(5) 0.1426(5) 0.060(5) Uiso 1 1 d .
C112 C 0.6798(6) 0.2906(6) 0.1200(6) 0.082(7) Uiso 1 1 d .
C113 C 0.6841(8) 0.2967(8) 0.0856(7) 0.126(10) Uiso 1 1 d .
C114 C 0.7019(8) 0.3341(7) 0.0801(7) 0.109(9) Uiso 1 1 d .
C115 C 0.7055(8) 0.3617(7) 0.1011(7) 0.115(9) Uiso 1 1 d .
C116 C 0.6975(8) 0.3512(7) 0.1354(7) 0.118(9) Uiso 1 1 d .
C117 C 0.7070(12) 0.3450(11) 0.0371(10) 0.193(16) Uiso 1 1 d .
C118 C 0.7446(11) 0.3632(10) 0.0430(9) 0.176(14) Uiso 1 1 d .
C119 C 0.7008(9) 0.3114(9) 0.0161(8) 0.150(12) Uiso 1 1 d .
C120 C 0.6739(9) 0.3760(8) 0.0298(8) 0.148(12) Uiso 1 1 d .
C121 C 0.7296(4) 0.3167(5) 0.3036(3) 0.056(5) Uiso 1 1 d G
C122 C 0.7319(5) 0.3490(4) 0.3216(5) 0.144(11) Uiso 1 1 d G
C123 C 0.7569(6) 0.3520(4) 0.3494(4) 0.161(13) Uiso 1 1 d G
C124 C 0.7795(4) 0.3227(6) 0.3592(3) 0.099(8) Uiso 1 1 d G
C125 C 0.7771(5) 0.2904(5) 0.3412(5) 0.167(13) Uiso 1 1 d G
C126 C 0.7522(5) 0.2874(4) 0.3134(4) 0.147(11) Uiso 1 1 d G
C127 C 0.8133(7) 0.3248(7) 0.3922(6) 0.151(12) Uiso 1 1 d D
C128 C 0.7958(11) 0.3055(9) 0.4209(10) 0.24(2) Uiso 1 1 d D
C129 C 0.8229(12) 0.3641(7) 0.4025(11) 0.25(2) Uiso 1 1 d D
C130 C 0.8523(10) 0.3050(11) 0.3914(13) 0.34(3) Uiso 1 1 d D
C131 C 0.5919(5) 0.4137(4) 0.1481(4) 0.042(5) Uani 1 1 d .
C132 C 0.5605(7) 0.4245(7) 0.1340(6) 0.113(10) Uani 1 1 d .
C133 C 0.5622(8) 0.4409(7) 0.1027(7) 0.114(10) Uani 1 1 d .
C134 C 0.5911(8) 0.4438(6) 0.0854(4) 0.078(7) Uani 1 1 d .
C135 C 0.6210(7) 0.4296(10) 0.1009(6) 0.157(16) Uani 1 1 d .
C136 C 0.6228(8) 0.4122(8) 0.1320(6) 0.145(13) Uani 1 1 d .
C137 C 0.5896(7) 0.4569(6) 0.0496(6) 0.083(7) Uiso 1 1 d .
C138 C 0.6243(10) 0.4746(9) 0.0454(8) 0.162(13) Uiso 1 1 d .
C139 C 0.5633(9) 0.4893(8) 0.0467(8) 0.145(11) Uiso 1 1 d .
C140 C 0.5850(9) 0.4230(8) 0.0260(7) 0.135(11) Uiso 1 1 d .
C141 C 0.6408(5) 0.4099(5) 0.3185(5) 0.052(5) Uani 1 1 d .
C142 C 0.6507(7) 0.3843(6) 0.3439(5) 0.084(7) Uani 1 1 d .
C143 C 0.6688(8) 0.3938(6) 0.3736(7) 0.111(9) Uani 1 1 d .
C144 C 0.6808(6) 0.4316(7) 0.3798(5) 0.091(8) Uani 1 1 d .
C145 C 0.6698(6) 0.4563(6) 0.3555(5) 0.071(7) Uani 1 1 d .
C146 C 0.6507(6) 0.4473(5) 0.3266(5) 0.067(6) Uani 1 1 d .
C147 C 0.6996(7) 0.4429(7) 0.4117(6) 0.100(8) Uiso 1 1 d .
C148 C 0.7057(9) 0.4092(8) 0.4374(8) 0.150(12) Uiso 1 1 d .
C149 C 0.7321(11) 0.4656(9) 0.4065(9) 0.179(14) Uiso 1 1 d .
C150 C 0.6717(9) 0.4725(8) 0.4273(8) 0.142(11) Uiso 1 1 d .
C151 C 0.4763(5) 0.4733(4) 0.1716(4) 0.045(5) Uani 1 1 d .
C152 C 0.4442(7) 0.4690(6) 0.1545(5) 0.090(8) Uani 1 1 d .
C153 C 0.4318(7) 0.4875(7) 0.1266(6) 0.096(8) Uani 1 1 d .
C154 C 0.4593(8) 0.5132(6) 0.1145(4) 0.084(8) Uani 1 1 d .
C155 C 0.4931(6) 0.5173(9) 0.1324(8) 0.136(12) Uani 1 1 d .
C156 C 0.5014(7) 0.4931(8) 0.1583(6) 0.118(11) Uani 1 1 d .
C157 C 0.4441(8) 0.5365(7) 0.0800(6) 0.106(8) Uiso 1 1 d .
C158 C 0.4081(10) 0.5242(9) 0.0661(8) 0.158(12) Uiso 1 1 d .
C159 C 0.4779(16) 0.5471(14) 0.0598(13) 0.30(3) Uiso 1 1 d .
C160 C 0.4438(9) 0.5791(9) 0.0904(8) 0.157(12) Uiso 1 1 d .
C161 C 0.5290(7) 0.1577(5) 0.1088(5) 0.071(7) Uani 1 1 d .
C162 C 0.5608(7) 0.1447(8) 0.0960(5) 0.121(11) Uani 1 1 d .
C163 C 0.5582(9) 0.1366(8) 0.0605(5) 0.120(11) Uani 1 1 d .
C164 C 0.5252(8) 0.1418(6) 0.0419(5) 0.087(8) Uani 1 1 d .
C165 C 0.4930(8) 0.1509(8) 0.0540(6) 0.120(11) Uani 1 1 d .
C166 C 0.4958(8) 0.1599(7) 0.0873(7) 0.110(9) Uani 1 1 d .
C167 C 0.5225(8) 0.1373(7) 0.0016(6) 0.105(8) Uiso 1 1 d .
C168 C 0.5141(9) 0.1707(9) -0.0131(8) 0.151(12) Uiso 1 1 d .
C169 C 0.4967(12) 0.1047(11) -0.0054(10) 0.215(17) Uiso 1 1 d .
C170 C 0.5538(13) 0.1143(11) -0.0097(11) 0.230(19) Uiso 1 1 d .
C181 C 0.6027(4) 0.1553(5) 0.3748(3) 0.079(7) Uiso 1 1 d G
C182 C 0.5951(4) 0.1226(4) 0.3901(4) 0.093(7) Uiso 1 1 d G
C183 C 0.6052(5) 0.1178(4) 0.4236(4) 0.103(8) Uiso 1 1 d G
C184 C 0.6230(5) 0.1458(6) 0.4418(3) 0.115(9) Uiso 1 1 d G
C185 C 0.6306(5) 0.1785(5) 0.4265(5) 0.141(11) Uiso 1 1 d G
C186 C 0.6204(5) 0.1833(4) 0.3931(5) 0.161(13) Uiso 1 1 d G
C187 C 0.6344(11) 0.1346(9) 0.4830(9) 0.177(14) Uiso 1 1 d .
C188 C 0.6122(10) 0.1671(8) 0.4991(9) 0.196(16) Uiso 1 1 d D
C189 C 0.6211(10) 0.1001(7) 0.4939(9) 0.191(15) Uiso 1 1 d D
C190 C 0.6720(9) 0.1419(10) 0.4816(11) 0.24(2) Uiso 1 1 d D
C191 C 0.5726(5) 0.2880(6) 0.1015(4) 0.057(5) Uani 1 1 d .
C192 C 0.5830(7) 0.3223(6) 0.0880(6) 0.096(8) Uani 1 1 d .
C193 C 0.5779(7) 0.3274(7) 0.0527(5) 0.090(8) Uani 1 1 d .
C194 C 0.5654(6) 0.2982(7) 0.0338(4) 0.094(9) Uani 1 1 d D
C195 C 0.5564(6) 0.2631(6) 0.0472(5) 0.073(6) Uani 1 1 d .
C196 C 0.5592(5) 0.2614(6) 0.0815(4) 0.064(6) Uani 1 1 d .
C197 C 0.5568(7) 0.3000(7) -0.0067(6) 0.103(8) Uiso 1 1 d .
C198 C 0.5998(8) 0.3239(10) -0.0118(8) 0.30(3) Uiso 1 1 d D
C199 C 0.5320(8) 0.3301(8) -0.0139(7) 0.184(15) Uiso 1 1 d D
C200 C 0.5609(9) 0.2692(7) -0.0226(7) 0.173(14) Uiso 1 1 d D
C211 C 0.6381(6) 0.2869(5) 0.3670(4) 0.053(5) Uani 1 1 d .
C212 C 0.6724(8) 0.2736(7) 0.3763(5) 0.114(10) Uani 1 1 d .
C213 C 0.6870(7) 0.2722(8) 0.4077(5) 0.109(10) Uani 1 1 d .
C214 C 0.6701(7) 0.2921(6) 0.4309(5) 0.073(6) Uani 1 1 d .
C215 C 0.6356(7) 0.3065(6) 0.4224(5) 0.079(7) Uani 1 1 d .
C216 C 0.6180(7) 0.3040(6) 0.3897(5) 0.090(7) Uani 1 1 d .
C217 C 0.6859(6) 0.2919(6) 0.4680(5) 0.090(7) Uiso 1 1 d D
C218 C 0.6951(13) 0.3319(12) 0.4795(11) 0.112(15) Uiso 0.60 1 d P
C219 C 0.7197(15) 0.2643(13) 0.4723(13) 0.136(18) Uiso 0.60 1 d P
C220 C 0.6553(11) 0.2739(10) 0.4902(10) 0.092(12) Uiso 0.60 1 d P
C21A C 0.7256(8) 0.3076(10) 0.4677(12) 0.072(15) Uiso 0.40 1 d PD
C21B C 0.6896(11) 0.2550(7) 0.4857(10) 0.053(12) Uiso 0.40 1 d PD
C21C C 0.6635(13) 0.3180(10) 0.4880(14) 0.12(2) Uiso 0.40 1 d PD
C231 C 0.4649(6) 0.3724(5) 0.1213(5) 0.061(5) Uiso 1 1 d .
C232 C 0.4319(7) 0.3877(6) 0.1113(6) 0.095(8) Uiso 1 1 d .
C233 C 0.4222(7) 0.3977(6) 0.0759(6) 0.095(8) Uiso 1 1 d .
C234 C 0.4462(6) 0.3900(6) 0.0539(5) 0.078(6) Uiso 1 1 d .
C235 C 0.4739(7) 0.3672(7) 0.0608(6) 0.100(8) Uiso 1 1 d .
C236 C 0.4849(8) 0.3590(7) 0.0937(7) 0.125(10) Uiso 1 1 d .
C237 C 0.4343(6) 0.3969(6) 0.0161(5) 0.073(6) Uiso 1 1 d .
C238 C 0.4297(8) 0.3641(7) -0.0008(7) 0.128(10) Uiso 1 1 d .
C239 C 0.4020(7) 0.4200(6) 0.0128(6) 0.095(8) Uiso 1 1 d .
C240 C 0.4657(8) 0.4176(7) 0.0021(7) 0.122(10) Uiso 1 1 d .
C301 C 0.4556(8) 0.2555(7) 0.0721(7) 0.128(10) Uiso 1 1 d .
O1 O 0.7890(8) -0.0505(7) 0.4143(6) 0.227(12) Uiso 1 1 d D
C401 C 0.7528(15) -0.0566(16) 0.3629(10) 0.48(5) Uiso 1 1 d D
C402 C 0.7788(13) -0.0355(12) 0.3885(8) 0.500 Uiso 1 1 d D
C403 C 0.8033(11) -0.0092(9) 0.3707(8) 0.214(18) Uiso 1 1 d D
O2 O 0.7402(8) 0.0286(8) 0.5026(9) 0.305(18) Uiso 1 1 d D
C404 C 0.7951(10) 0.0358(8) 0.4745(10) 0.218(18) Uiso 1 1 d D
C405 C 0.7670(10) 0.0144(7) 0.4932(12) 0.23(2) Uiso 1 1 d D
C406 C 0.7757(9) -0.0258(6) 0.4934(8) 0.179(15) Uiso 1 1 d D
O4 O 0.8509(10) 0.4173(9) 0.1139(8) 0.129(13) Uiso 0.50 1 d PD
C410 C 0.8462(15) 0.4067(15) 0.0554(8) 0.16(2) Uiso 0.50 1 d PD
C411 C 0.8602(12) 0.3997(12) 0.0909(8) 0.13(2) Uiso 0.50 1 d PD
C412 C 0.8929(14) 0.3742(15) 0.0933(13) 0.17(3) Uiso 0.50 1 d PD
O5 O 0.6158(8) 0.5564(8) 0.3227(8) 0.126(12) Uiso 0.50 1 d PD
C413 C 0.6050(11) 0.6110(9) 0.2907(11) 0.106(17) Uiso 0.50 1 d PD
C414 C 0.5943(9) 0.5772(9) 0.3094(11) 0.114(18) Uiso 0.50 1 d PD
C415 C 0.5535(8) 0.5679(11) 0.2997(11) 0.110(17) Uiso 0.50 1 d PD
N1 N 0.7095(6) 0.5713(6) 0.2373(5) 0.134(8) Uiso 1 1 d D
C501 C 0.7119(12) 0.5331(7) 0.2499(7) 0.23(2) Uiso 1 1 d D
C502 C 0.7058(8) 0.5330(7) 0.2866(6) 0.130(10) Uiso 1 1 d D
C503 C 0.7130(12) 0.5749(10) 0.2016(6) 0.25(2) Uiso 1 1 d D
C504 C 0.7503(12) 0.5548(13) 0.2063(12) 0.28(2) Uiso 1 1 d D
C505 C 0.6760(13) 0.5903(11) 0.2475(12) 0.41(4) Uiso 1 1 d D
C506 C 0.6809(11) 0.6210(9) 0.2226(9) 0.195(16) Uiso 1 1 d D
N2A N 0.3812(7) -0.0843(10) 0.1939(12) 0.21(3) Uiso 0.40 1 d PD
C507 C 0.4049(15) -0.1163(13) 0.197(3) 0.56(15) Uiso 0.40 1 d PD
C508 C 0.4456(11) -0.1085(16) 0.1935(15) 0.14(3) Uiso 0.40 1 d PD
C509 C 0.3467(10) -0.0853(10) 0.2088(11) 0.10(2) Uiso 0.40 1 d PD
C510 C 0.3223 -0.1184 0.1982 0.050 Uiso 0.40 1 d PD
C511 C 0.3845(14) -0.061(3) 0.165(2) 0.38(9) Uiso 0.40 1 d PD
C512 C 0.4246(13) -0.0577(15) 0.1568(13) 0.11(2) Uiso 0.40 1 d PD
N2B N 0.3147(7) -0.1528(7) 0.2189(6) 0.098(10) Uiso 0.60 1 d PD
C513 C 0.3346(16) -0.1862(13) 0.2134(12) 0.49(8) Uiso 0.60 1 d PD
C514 C 0.3561(14) -0.1857(19) 0.1825(14) 0.36(6) Uiso 0.60 1 d PD
C515 C 0.2999(9) -0.1478(12) 0.2506(7) 0.16(2) Uiso 0.60 1 d PD
C516 C 0.3272(11) -0.1392(11) 0.2798(7) 0.107(14) Uiso 0.60 1 d PD
C517 C 0.2871(11) -0.1431(11) 0.1904(8) 0.143(19) Uiso 0.60 1 d PD
C518 C 0.2933(17) -0.1671(16) 0.1607(9) 0.24(3) Uiso 0.60 1 d PD

loop_
_atom_site_aniso_label
_atom_site_aniso_U_11
_atom_site_aniso_U_22
_atom_site_aniso_U_33
_atom_site_aniso_U_23
_atom_site_aniso_U_13
_atom_site_aniso_U_12
Ag1 0.0516(11) 0.0500(10) 0.1068(13) 0.0075(9) 0.0134(10) -0.0082(8)
Ag2 0.0641(12) 0.0891(13) 0.0587(10) -0.0019(9) -0.0040(9) -0.0128(9)
Ag3 0.0718(13) 0.0800(13) 0.0969(14) -0.0152(10) 0.0111(11) -0.0303(10)
Ag4 0.0553(12) 0.0897(14) 0.1242(16) -0.0405(12) 0.0191(11) 0.0018(10)
Ag5 0.0610(11) 0.0814(12) 0.0464(9) -0.0088(8) 0.0061(8) 0.0152(9)
Ag6 0.0639(12) 0.0749(12) 0.0834(12) -0.0143(10) -0.0021(10) 0.0163(9)
Ag7 0.0955(16) 0.0548(11) 0.1230(16) -0.0165(11) 0.0219(13) 0.0001(10)
Ag8 0.132(3) 0.0606(17) 0.0821(18) 0.000 0.0189(18) 0.000
Ag9 0.0766(13) 0.0559(11) 0.0880(12) 0.0079(9) -0.0266(10) -0.0096(9)
Ag10 0.1129(19) 0.202(2) 0.0650(12) 0.0427(14) -0.0125(12) -0.0781(17)
Ag11 0.0696(13) 0.1043(14) 0.0700(11) 0.0027(10) 0.0105(10) 0.0028(10)
Ag12 0.0756(13) 0.1163(15) 0.0509(10) -0.0051(10) -0.0081(9) -0.0330(11)
Ag13 0.0951(14) 0.0558(11) 0.0705(11) -0.0101(9) -0.0024(10) 0.0139(9)
Ag14 0.1278(19) 0.0995(16) 0.1026(15) -0.0158(12) -0.0328(14) 0.0655(14)
Ag15 0.1320(17) 0.0571(11) 0.0482(9) 0.0028(8) -0.0033(10) 0.0025(10)
Ag16 0.0896(14) 0.0549(11) 0.0880(12) -0.0181(9) 0.0104(11) 0.0055(9)
Ag17 0.0522(10) 0.0920(13) 0.0631(10) 0.0005(9) 0.0174(8) 0.0002(9)
Ag18 0.0434(10) 0.0992(13) 0.0635(10) -0.0012(9) 0.0063(8) -0.0012(9)
Ag19 0.1130(17) 0.1089(16) 0.0740(12) -0.0187(11) 0.0150(12) 0.0319(13)
Ag2A 0.128(3) 0.073(2) 0.0418(11) 0.0010(12) -0.0081(14) -0.0041(16)
Ag2B 0.128(3) 0.073(2) 0.0418(11) 0.0010(12) -0.0081(14) -0.0041(16)
Ag2C 0.0491(14) 0.0677(16) 0.0568(12) 0.0043(12) 0.0047(11) 0.0163(10)
Ag2D 0.0491(14) 0.0677(16) 0.0568(12) 0.0043(12) 0.0047(11) 0.0163(10)
Ag22 0.155(2) 0.1115(16) 0.0456(10) 0.0105(10) -0.0206(11) -0.0384(14)
Ag2E 0.0629(18) 0.0547(15) 0.0905(16) -0.0112(13) 0.0037(15) -0.0022(13)
Ag2F 0.0629(18) 0.0547(15) 0.0905(16) -0.0112(13) 0.0037(15) -0.0022(13)
Ag24 0.270(4) 0.0933(17) 0.0678(13) 0.0137(12) -0.0418(17) -0.0272(18)
Ag25 0.0713(14) 0.219(3) 0.0585(11) 0.0219(14) -0.0114(10) -0.0001(15)
Ag26 0.0643(17) 0.124(2) 0.0628(15) 0.000 0.0010(13) 0.000
S1 0.060(4) 0.070(4) 0.057(3) 0.000(3) 0.003(3) -0.024(3)
S2 0.067(4) 0.082(4) 0.059(3) -0.008(3) 0.009(3) -0.024(3)
S3 0.079(6) 0.105(6) 0.323(14) -0.089(7) 0.080(7) -0.015(4)
S4 0.063(4) 0.074(4) 0.056(3) 0.005(3) 0.004(3) 0.033(3)
S5 0.126(6) 0.069(4) 0.075(4) -0.015(3) -0.001(4) -0.016(4)
S6 0.069(4) 0.044(3) 0.046(3) -0.003(2) -0.004(3) -0.008(3)
S7 0.081(4) 0.058(4) 0.059(3) -0.013(3) -0.008(3) 0.013(3)
S8 0.106(5) 0.094(5) 0.049(3) 0.000(3) -0.005(3) -0.021(4)
S9 0.059(3) 0.063(3) 0.034(3) -0.009(2) -0.001(2) 0.016(3)
S10 0.046(3) 0.064(3) 0.035(3) -0.001(2) -0.004(2) 0.013(2)
S11 0.082(4) 0.078(4) 0.042(3) -0.003(3) 0.009(3) -0.023(3)
S12 0.071(4) 0.089(4) 0.048(3) -0.012(3) -0.017(3) 0.024(3)
S13 0.049(3) 0.056(3) 0.035(2) -0.002(2) 0.004(2) -0.008(2)
S14 0.042(3) 0.052(3) 0.052(3) -0.003(2) 0.005(2) -0.003(2)
S15 0.049(3) 0.057(3) 0.057(3) 0.010(3) 0.010(3) 0.000(2)
S16 0.072(4) 0.075(4) 0.044(3) -0.004(3) -0.015(3) 0.005(3)
S17 0.057(3) 0.069(4) 0.037(3) -0.010(2) 0.001(2) 0.006(3)
S18 0.064(4) 0.098(4) 0.040(3) 0.002(3) -0.004(3) -0.005(3)
S19 0.078(4) 0.077(4) 0.038(3) -0.006(3) -0.001(3) 0.006(3)
S20 0.054(3) 0.088(4) 0.034(3) -0.019(3) 0.008(2) -0.031(3)
S21 0.098(5) 0.076(4) 0.030(3) -0.004(3) 0.003(3) 0.002(3)
S22 0.076(5) 0.049(4) 0.045(4) 0.000 0.022(4) 0.000
S23 0.067(4) 0.077(4) 0.048(3) -0.015(3) 0.004(3) -0.003(3)
S31 0.096(5) 0.177(7) 0.031(3) -0.016(4) -0.012(3) 0.016(5)
S32 0.175(10) 0.185(9) 0.095(6) -0.027(6) -0.013(6) -0.003(7)
S33 0.193(11) 0.232(11) 0.122(7) 0.007(7) -0.021(7) 0.049(9)
C21 0.029(11) 0.060(13) 0.062(13) 0.001(10) 0.007(10) -0.006(10)
C22 0.11(2) 0.14(2) 0.061(15) -0.010(15) -0.010(15) -0.089(19)
C23 0.10(2) 0.081(18) 0.11(2) 0.035(16) 0.027(18) -0.026(15)
C24 0.083(19) 0.045(14) 0.11(2) -0.013(14) -0.033(16) 0.009(12)
C25 0.057(16) 0.12(2) 0.087(17) -0.023(15) 0.010(14) -0.025(15)
C26 0.068(16) 0.073(16) 0.099(18) 0.020(13) -0.010(14) -0.056(13)
C41 0.060(15) 0.056(13) 0.045(12) 0.018(10) -0.004(11) 0.032(11)
C42 0.11(2) 0.083(17) 0.040(12) 0.007(11) -0.025(13) 0.058(14)
C43 0.085(19) 0.069(16) 0.073(16) 0.016(12) -0.007(14) 0.041(14)
C44 0.09(2) 0.050(15) 0.094(18) 0.010(14) 0.014(16) 0.063(14)
C45 0.090(19) 0.052(15) 0.097(18) -0.006(14) 0.003(16) 0.029(13)
C46 0.070(17) 0.066(15) 0.079(16) -0.032(12) 0.017(13) 0.003(12)
C51 0.060(15) 0.062(15) 0.073(15) -0.031(12) 0.006(12) -0.005(11)
C52 0.10(2) 0.078(17) 0.088(17) -0.005(15) -0.021(16) 0.007(14)
C53 0.11(2) 0.078(19) 0.11(2) 0.007(16) -0.031(17) 0.022(16)
C54 0.14(3) 0.072(18) 0.089(18) -0.013(15) -0.031(18) 0.038(17)
C55 0.13(3) 0.036(15) 0.21(3) 0.006(19) 0.02(2) 0.035(15)
C56 0.095(19) 0.050(15) 0.091(17) -0.034(13) 0.020(14) 0.019(13)
C61 0.050(14) 0.051(14) 0.064(14) -0.022(11) -0.033(11) 0.011(11)
C62 0.069(16) 0.095(17) 0.042(12) -0.017(12) 0.006(12) 0.012(13)
C63 0.064(17) 0.11(2) 0.087(18) -0.040(16) -0.026(14) 0.058(15)
C64 0.17(3) 0.08(2) 0.061(16) -0.040(15) -0.054(19) 0.07(2)
C65 0.14(3) 0.11(2) 0.11(2) -0.02(2) 0.01(2) 0.014(19)
C66 0.11(2) 0.076(18) 0.12(2) -0.015(16) 0.026(19) 0.008(16)
C71 0.048(14) 0.12(2) 0.040(12) -0.001(13) -0.008(11) 0.032(13)
C72 0.089(18) 0.12(2) 0.032(11) -0.010(12) -0.014(12) 0.060(15)
C73 0.039(14) 0.14(2) 0.083(18) -0.008(17) -0.032(13) 0.016(14)
C74 0.09(2) 0.13(2) 0.023(11) 0.014(13) -0.013(12) 0.072(18)
C75 0.10(2) 0.106(19) 0.035(12) -0.023(13) -0.039(13) 0.068(16)
C76 0.083(18) 0.078(17) 0.090(18) -0.024(14) -0.054(14) 0.046(14)
C91 0.049(13) 0.071(14) 0.048(12) 0.002(10) 0.010(11) 0.021(11)
C92 0.081(17) 0.049(13) 0.060(13) -0.003(10) -0.002(12) 0.019(11)
C93 0.072(16) 0.085(16) 0.046(12) 0.007(11) -0.004(11) 0.042(13)
C94 0.10(2) 0.102(19) 0.072(16) -0.024(14) 0.031(16) 0.052(15)
C95 0.12(3) 0.24(4) 0.071(19) -0.03(2) -0.029(18) 0.07(2)
C96 0.10(2) 0.20(3) 0.030(12) -0.031(15) -0.007(13) 0.064(19)
C131 0.066(14) 0.040(11) 0.020(9) -0.004(8) 0.004(10) -0.008(10)
C132 0.068(19) 0.17(3) 0.096(19) 0.095(19) -0.008(15) 0.009(17)
C133 0.11(2) 0.14(3) 0.09(2) 0.041(18) 0.021(19) 0.046(19)
C134 0.13(2) 0.082(16) 0.023(11) 0.013(10) 0.027(14) 0.017(15)
C135 0.060(19) 0.35(5) 0.054(15) 0.11(2) -0.014(14) 0.01(2)
C136 0.15(3) 0.24(3) 0.059(16) 0.071(19) 0.077(19) 0.05(2)
C141 0.041(12) 0.049(13) 0.071(14) -0.005(11) 0.022(10) 0.005(10)
C142 0.11(2) 0.073(16) 0.059(14) 0.006(13) -0.040(14) -0.030(14)
C143 0.12(2) 0.063(18) 0.14(3) 0.018(17) -0.02(2) -0.027(16)
C144 0.078(18) 0.14(2) 0.055(14) 0.055(15) -0.023(13) -0.028(16)
C145 0.093(18) 0.078(16) 0.041(12) -0.023(12) 0.003(12) -0.032(13)
C146 0.070(16) 0.036(13) 0.097(17) 0.012(12) 0.010(14) -0.009(11)
C151 0.053(13) 0.044(12) 0.036(10) 0.002(9) 0.001(10) -0.022(10)
C152 0.082(18) 0.13(2) 0.052(13) 0.014(13) -0.056(13) 0.023(15)
C153 0.072(18) 0.13(2) 0.082(18) 0.021(16) -0.001(15) 0.000(16)
C154 0.13(2) 0.099(18) 0.024(11) 0.023(11) 0.021(13) 0.038(17)
C155 0.022(15) 0.25(4) 0.13(3) 0.03(3) -0.004(17) 0.005(18)
C156 0.09(2) 0.19(3) 0.073(17) 0.075(19) -0.008(15) 0.05(2)
C161 0.11(2) 0.038(13) 0.057(13) -0.015(10) -0.003(14) 0.024(12)
C162 0.074(19) 0.23(3) 0.057(15) -0.020(18) 0.011(14) 0.064(19)
C163 0.15(3) 0.17(3) 0.030(12) -0.049(15) -0.014(16) 0.02(2)
C164 0.14(3) 0.096(19) 0.024(12) -0.018(11) -0.006(15) -0.014(17)
C165 0.13(3) 0.20(3) 0.035(14) -0.032(16) 0.023(16) 0.03(2)
C166 0.10(2) 0.09(2) 0.13(3) 0.029(18) -0.02(2) 0.034(16)
C191 0.056(14) 0.083(16) 0.029(10) -0.012(11) -0.006(10) 0.007(11)
C192 0.13(2) 0.081(18) 0.088(18) 0.029(14) 0.039(17) 0.039(16)
C193 0.12(2) 0.13(2) 0.015(10) 0.011(13) -0.003(12) 0.027(17)
C194 0.10(2) 0.15(3) 0.039(14) 0.030(16) 0.021(14) 0.034(18)
C195 0.090(18) 0.081(17) 0.044(12) -0.003(12) -0.013(12) 0.027(13)
C196 0.054(14) 0.102(17) 0.034(11) -0.006(11) -0.005(10) 0.036(12)
C211 0.066(15) 0.063(14) 0.031(10) 0.002(9) 0.013(10) 0.005(11)
C212 0.12(2) 0.16(3) 0.054(15) -0.036(16) -0.018(16) 0.07(2)
C213 0.10(2) 0.20(3) 0.024(12) 0.003(15) -0.012(13) 0.030(19)
C214 0.09(2) 0.075(16) 0.052(14) 0.009(12) -0.015(14) -0.009(14)
C215 0.09(2) 0.102(19) 0.043(13) -0.025(12) 0.008(13) -0.010(15)
C216 0.10(2) 0.12(2) 0.052(14) 0.003(14) 0.007(14) 0.002(15)

loop_
_atom_type_symbol
_atom_type_description
_atom_type_scat_dispersion_real
_atom_type_scat_dispersion_imag
_atom_type_scat_source
C C 0.0033 0.0016 'International Tables Vol C Tables 4.2.6.8 and 6.1.1.4'
H H 0.0000 0.0000 'International Tables Vol C Tables 4.2.6.8 and 6.1.1.4'
O O 0.0106 0.0060 'International Tables Vol C Tables 4.2.6.8 and 6.1.1.4'
S S 0.1246 0.1234 'International Tables Vol C Tables 4.2.6.8 and 6.1.1.4'
Ag Ag -0.8971 1.1015 'International Tables Vol C Tables 4.2.6.8 and 6.1.1.4'
N N 0.0061 0.0033 'International Tables Vol C Tables 4.2.6.8 and 6.1.1.4'

loop_
_geom_angle_atom_site_label_1
_geom_angle_atom_site_label_2
_geom_angle_atom_site_label_3
_geom_angle
_geom_angle_site_symmetry_1
_geom_angle_site_symmetry_3
S1 Ag1 S15 146.72(18) . .
S1 Ag1 S15 127.21(18) . 2_655
S15 Ag1 S15 82.99(17) . 2_655
S1 Ag1 Ag17 125.36(14) . .
S15 Ag1 Ag17 55.74(12) . .
S15 Ag1 Ag17 93.30(11) 2_655 .
S1 Ag1 Ag18 114.01(15) . .
S15 Ag1 Ag18 95.10(12) . .
S15 Ag1 Ag18 52.27(11) 2_655 .
Ag17 Ag1 Ag18 59.88(5) . .
S1 Ag1 Ag2 46.49(14) . .
S15 Ag1 Ag2 129.69(12) . .
S15 Ag1 Ag2 127.55(13) 2_655 .
Ag17 Ag1 Ag2 80.80(5) . .
Ag18 Ag1 Ag2 81.48(5) . .
S1 Ag1 Ag1 147.90(14) . 2_655
S15 Ag1 Ag1 45.38(11) . 2_655
S15 Ag1 Ag1 43.73(12) 2_655 2_655
Ag17 Ag1 Ag1 86.43(5) . 2_655
Ag18 Ag1 Ag1 84.14(5) . 2_655
Ag2 Ag1 Ag1 164.24(4) . 2_655
S2 Ag2 S1 136.15(18) . .
S2 Ag2 S13 98.13(16) . .
S1 Ag2 S13 113.69(17) . .
S2 Ag2 S14 112.16(17) . .
S1 Ag2 S14 100.83(15) . .
S13 Ag2 S14 84.13(14) . .
S2 Ag2 Ag1 169.69(14) . .
S1 Ag2 Ag1 44.30(12) . .
S13 Ag2 Ag1 75.37(11) . .
S14 Ag2 Ag1 75.54(11) . .
S2 Ag2 Ag3 44.86(13) . .
S1 Ag2 Ag3 170.43(14) . .
S13 Ag2 Ag3 73.34(11) . .
S14 Ag2 Ag3 72.84(11) . .
Ag1 Ag2 Ag3 137.16(6) . .
S2 Ag3 S12 145.8(2) . .
S2 Ag3 S11 125.94(18) . .
S12 Ag3 S11 83.10(17) . .
S2 Ag3 Ag15 113.13(15) . .
S12 Ag3 Ag15 98.50(14) . .
S11 Ag3 Ag15 53.28(14) . .
S2 Ag3 Ag16 126.68(14) . .
S12 Ag3 Ag16 58.18(13) . .
S11 Ag3 Ag16 94.23(12) . .
Ag15 Ag3 Ag16 61.16(5) . .
S2 Ag3 Ag2 46.43(13) . .
S12 Ag3 Ag2 129.94(13) . .
S11 Ag3 Ag2 131.72(15) . .
Ag15 Ag3 Ag2 84.14(6) . .
Ag16 Ag3 Ag2 81.31(6) . .
S2 Ag3 Ag4 144.62(15) . .
S12 Ag3 Ag4 42.38(12) . .
S11 Ag3 Ag4 47.31(13) . .
Ag15 Ag3 Ag4 89.26(6) . .
Ag16 Ag3 Ag4 87.72(6) . .
Ag2 Ag3 Ag4 168.92(6) . .
S3 Ag4 S12 141.5(3) . .
S3 Ag4 S11 134.3(3) . .
S12 Ag4 S11 82.65(17) . .
S3 Ag4 Ag5 52.39(17) . .
S12 Ag4 Ag5 130.00(16) . .
S11 Ag4 Ag5 115.50(13) . .
S3 Ag4 Ag13 120.5(2) . .
S12 Ag4 Ag13 90.16(14) . .
S11 Ag4 Ag13 49.72(11) . .
Ag5 Ag4 Ag13 73.21(5) . .
S3 Ag4 Ag14 124.5(2) . .
S12 Ag4 Ag14 51.36(15) . .
S11 Ag4 Ag14 89.45(12) . .
Ag5 Ag4 Ag14 81.20(6) . .
Ag13 Ag4 Ag14 57.21(5) . .
S3 Ag4 Ag3 152.40(19) . .
S12 Ag4 Ag3 44.28(13) . .
S11 Ag4 Ag3 44.93(11) . .
Ag5 Ag4 Ag3 153.51(7) . .
Ag13 Ag4 Ag3 80.66(5) . .
Ag14 Ag4 Ag3 81.05(5) . .
S3 Ag5 S4 114.5(2) . .
S3 Ag5 S10 114.2(2) . .
S4 Ag5 S10 104.59(16) . .
S3 Ag5 S9 128.7(3) . .
S4 Ag5 S9 99.60(17) . .
S10 Ag5 S9 90.92(15) . .
S3 Ag5 Ag4 51.51(17) . .
S4 Ag5 Ag4 165.54(14) . .
S10 Ag5 Ag4 81.11(12) . .
S9 Ag5 Ag4 93.51(12) . .
S3 Ag5 Ag6 155.02(17) . .
S4 Ag5 Ag6 41.18(13) . .
S10 Ag5 Ag6 83.53(12) . .
S9 Ag5 Ag6 64.77(12) . .
Ag4 Ag5 Ag6 153.14(7) . .
S4 Ag6 S7 158.98(18) . .
S4 Ag6 S8 116.79(19) . .
S7 Ag6 S8 83.65(18) . .
S4 Ag6 Ag12 101.16(13) . .
S7 Ag6 Ag12 95.93(13) . .
S8 Ag6 Ag12 49.91(13) . .
S4 Ag6 Ag11 124.52(14) . .
S7 Ag6 Ag11 54.06(12) . .
S8 Ag6 Ag11 93.61(15) . .
Ag12 Ag6 Ag11 63.27(5) . .
S4 Ag6 Ag5 45.29(12) . .
S7 Ag6 Ag5 132.55(14) . .
S8 Ag6 Ag5 115.23(13) . .
Ag12 Ag6 Ag5 71.47(5) . .
Ag11 Ag6 Ag5 80.50(5) . .
S4 Ag6 Ag7 153.14(14) . .
S7 Ag6 Ag7 41.18(13) . .
S8 Ag6 Ag7 47.00(13) . .
Ag12 Ag6 Ag7 83.00(6) . .
Ag11 Ag6 Ag7 81.25(6) . .
Ag5 Ag6 Ag7 153.34(6) . .
S5 Ag7 S7 157.71(19) . .
S5 Ag7 S8 113.5(2) . .
S7 Ag7 S8 84.49(17) . .
S5 Ag7 Ag9 125.51(19) . .
S7 Ag7 Ag9 63.83(13) . .
S8 Ag7 Ag9 91.31(15) . .
S5 Ag7 Ag8 46.68(18) . .
S7 Ag7 Ag8 136.57(15) . .
S8 Ag7 Ag8 119.28(14) . .
Ag9 Ag7 Ag8 78.84(6) . .
S5 Ag7 Ag10 105.22(16) . .
S7 Ag7 Ag10 96.44(12) . .
S8 Ag7 Ag10 49.73(14) . .
Ag9 Ag7 Ag10 55.11(6) . .
Ag8 Ag7 Ag10 78.08(6) . .
S5 Ag7 Ag6 145.96(19) . .
S7 Ag7 Ag6 40.74(13) . .
S8 Ag7 Ag6 48.33(12) . .
Ag9 Ag7 Ag6 86.85(6) . .
Ag8 Ag7 Ag6 161.21(7) . .
Ag10 Ag7 Ag6 83.77(6) . .
S5 Ag8 S5 130.5(3) 2_655 .
S5 Ag8 S6 112.97(18) 2_655 2_655
S5 Ag8 S6 103.20(17) . 2_655
S5 Ag8 S6 103.20(17) 2_655 .
S5 Ag8 S6 112.97(18) . .
S6 Ag8 S6 84.8(2) 2_655 .
S5 Ag8 Ag7 164.91(15) 2_655 .
S5 Ag8 Ag7 44.94(14) . .
S6 Ag8 Ag7 81.34(12) 2_655 .
S6 Ag8 Ag7 72.32(12) . .
S6 Ag9 S17 151.92(17) . .
S6 Ag9 Ag26 106.33(13) . .
S17 Ag9 Ag26 52.92(12) . .
S6 Ag9 S16 114.77(16) . .
S17 Ag9 S16 86.79(15) . .
Ag26 Ag9 S16 91.02(11) . .
S6 Ag9 Ag11 154.05(13) . .
S17 Ag9 Ag11 53.93(11) . .
Ag26 Ag9 Ag11 96.04(7) . .
S16 Ag9 Ag11 50.60(11) . .
S6 Ag9 Ag25 87.28(14) . .
S17 Ag9 Ag25 96.86(14) . .
Ag26 Ag9 Ag25 63.40(6) . .
S16 Ag9 Ag25 45.76(11) . .
Ag11 Ag9 Ag25 91.23(7) . .
S6 Ag9 Ag10 103.13(13) . .
S17 Ag9 Ag10 56.08(12) . .
Ag26 Ag9 Ag10 74.06(7) . .
S16 Ag9 Ag10 141.89(12) . .
Ag11 Ag9 Ag10 95.44(7) . .
Ag25 Ag9 Ag10 137.40(9) . .
S6 Ag9 S7 107.60(16) . .
S17 Ag9 S7 92.64(16) . .
Ag26 Ag9 S7 145.26(12) . .
S16 Ag9 S7 81.51(15) . .
Ag11 Ag9 S7 53.45(11) . .
Ag25 Ag9 S7 125.34(12) . .
Ag10 Ag9 S7 91.13(12) . .
S6 Ag9 Ag7 78.25(13) . .
S17 Ag9 Ag7 104.52(13) . .
Ag26 Ag9 Ag7 138.22(7) . .
S16 Ag9 Ag7 125.56(12) . .
Ag11 Ag9 Ag7 93.90(7) . .
Ag25 Ag9 Ag7 156.71(8) . .
Ag10 Ag9 Ag7 64.64(7) . .
S7 Ag9 Ag7 45.58(10) . .
S6 Ag10 S8 123.4(2) 2_655 .
S6 Ag10 S17 126.88(18) 2_655 .
S8 Ag10 S17 96.58(17) . .
S6 Ag10 S18 118.99(17) 2_655 .
S8 Ag10 S18 98.57(18) . .
S17 Ag10 S18 82.63(16) . .
S6 Ag10 Ag12 175.16(17) 2_655 .
S8 Ag10 Ag12 51.96(14) . .
S17 Ag10 Ag12 55.27(12) . .
S18 Ag10 Ag12 64.86(12) . .
S6 Ag10 Ag9 88.81(13) 2_655 .
S8 Ag10 Ag9 97.05(14) . .
S17 Ag10 Ag9 49.50(11) . .
S18 Ag10 Ag9 130.97(14) . .
Ag12 Ag10 Ag9 90.39(7) . .
S6 Ag10 Ag25 84.18(14) 2_655 2_655
S8 Ag10 Ag25 144.93(15) . 2_655
S17 Ag10 Ag25 78.94(12) . 2_655
S18 Ag10 Ag25 46.44(13) . 2_655
Ag12 Ag10 Ag25 100.63(9) . 2_655
Ag9 Ag10 Ag25 105.42(9) . 2_655
S6 Ag10 Ag7 85.42(13) 2_655 .
S8 Ag10 Ag7 51.92(13) . .
S17 Ag10 Ag7 96.26(11) . .
S18 Ag10 Ag7 150.30(15) . .
Ag12 Ag10 Ag7 90.03(7) . .
Ag9 Ag10 Ag7 60.25(6) . .
Ag25 Ag10 Ag7 162.48(9) 2_655 .
S6 Ag10 Ag26 87.78(13) 2_655 .
S8 Ag10 Ag26 137.17(13) . .
S17 Ag10 Ag26 42.10(11) . .
S18 Ag10 Ag26 88.13(14) . .
Ag12 Ag10 Ag26 95.42(7) . .
Ag9 Ag10 Ag26 50.94(5) . .
Ag25 Ag10 Ag26 54.64(6) 2_655 .
Ag7 Ag10 Ag26 110.93(7) . .
S9 Ag11 S17 123.66(17) . .
S9 Ag11 S16 130.09(17) . .
S17 Ag11 S16 94.10(17) . .
S9 Ag11 S7 107.70(17) . .
S17 Ag11 S7 98.20(16) . .
S16 Ag11 S7 96.18(17) . .
S9 Ag11 Ag9 165.63(14) . .
S17 Ag11 Ag9 50.31(12) . .
S16 Ag11 Ag9 63.98(13) . .
S7 Ag11 Ag9 64.01(12) . .
S9 Ag11 Ag2E 94.13(13) . .
S17 Ag11 Ag2E 43.35(13) . .
S16 Ag11 Ag2E 93.56(14) . .
S7 Ag11 Ag2E 140.99(14) . .
Ag9 Ag11 Ag2E 87.14(8) . .
S9 Ag11 Ag6 70.55(12) . .
S17 Ag11 Ag6 97.58(12) . .
S16 Ag11 Ag6 141.21(14) . .
S7 Ag11 Ag6 45.62(12) . .
Ag9 Ag11 Ag6 96.40(6) . .
Ag2E Ag11 Ag6 119.88(9) . .
S9 Ag11 Ag12 83.84(12) . .
S17 Ag11 Ag12 50.17(12) . .
S16 Ag11 Ag12 143.33(13) . .
S7 Ag11 Ag12 83.26(12) . .
Ag9 Ag11 Ag12 83.49(6) . .
Ag2E Ag11 Ag12 67.03(8) . .
Ag6 Ag11 Ag12 54.01(5) . .
S9 Ag11 Ag22 100.01(13) . .
S17 Ag11 Ag22 85.73(12) . .
S16 Ag11 Ag22 46.95(12) . .
S7 Ag11 Ag22 143.12(13) . .
Ag9 Ag11 Ag22 92.73(7) . .
Ag2E Ag11 Ag22 57.21(8) . .
Ag6 Ag11 Ag22 170.30(7) . .
Ag12 Ag11 Ag22 124.23(7) . .
S9 Ag11 Ag2F 104.82(12) . .
S17 Ag11 Ag2F 41.23(12) . .
S16 Ag11 Ag2F 81.73(13) . .
S7 Ag11 Ag2F 138.45(13) . .
Ag9 Ag11 Ag2F 78.39(7) . .
Ag2E Ag11 Ag2F 12.48(8) . .
Ag6 Ag11 Ag2F 129.16(7) . .
Ag12 Ag11 Ag2F 75.20(7) . .
Ag22 Ag11 Ag2F 49.81(6) . .
S10 Ag12 S8 139.1(2) . .
S10 Ag12 S17 118.48(17) . .
S8 Ag12 S17 101.12(19) . .
S10 Ag12 Ag10 157.33(13) . .
S8 Ag12 Ag10 56.88(16) . .
S17 Ag12 Ag10 55.91(12) . .
S10 Ag12 Ag6 99.47(12) . .
S8 Ag12 Ag6 59.01(13) . .
S17 Ag12 Ag6 103.64(11) . .
Ag10 Ag12 Ag6 103.20(8) . .
S10 Ag12 S18 103.96(15) . .
S8 Ag12 S18 94.04(17) . .
S17 Ag12 S18 76.93(14) . .
Ag10 Ag12 S18 54.09(11) . .
Ag6 Ag12 S18 152.88(13) . .
S10 Ag12 Ag11 99.96(12) . .
S8 Ag12 Ag11 99.04(14) . .
S17 Ag12 Ag11 48.15(10) . .
Ag10 Ag12 Ag11 90.62(7) . .
Ag6 Ag12 Ag11 62.71(5) . .
S18 Ag12 Ag11 124.97(12) . .
S10 Ag12 Ag2E 81.79(13) . .
S8 Ag12 Ag2E 137.71(17) . .
S17 Ag12 Ag2E 36.82(12) . .
Ag10 Ag12 Ag2E 88.67(9) . .
Ag6 Ag12 Ag2E 115.26(8) . .
S18 Ag12 Ag2E 81.80(12) . .
Ag11 Ag12 Ag2E 53.61(7) . .
S10 Ag12 Ag24 77.68(12) . .
S8 Ag12 Ag24 132.15(15) . .
S17 Ag12 Ag24 65.57(11) . .
Ag10 Ag12 Ag24 80.50(8) . .
Ag6 Ag12 Ag24 164.40(7) . .
S18 Ag12 Ag24 39.23(11) . .
Ag11 Ag12 Ag24 102.39(7) . .
Ag2E Ag12 Ag24 49.29(7) . .
S10 Ag12 Ag2F 88.35(12) . .
S8 Ag12 Ag2F 132.31(16) . .
S17 Ag12 Ag2F 31.76(11) . .
Ag10 Ag12 Ag2F 80.00(8) . .
Ag6 Ag12 Ag2F 121.55(7) . .
S18 Ag12 Ag2F 73.01(11) . .
Ag11 Ag12 Ag2F 58.88(6) . .
Ag2E Ag12 Ag2F 9.82(7) . .
Ag24 Ag12 Ag2F 43.57(6) . .
S9 Ag13 S20 140.01(18) . .
S9 Ag13 S11 117.57(19) . .
S20 Ag13 S11 96.25(16) . .
S9 Ag13 S19 115.99(16) . .
S20 Ag13 S19 83.80(16) . .
S11 Ag13 S19 88.11(17) . .
S9 Ag13 Ag15 163.78(13) . .
S20 Ag13 Ag15 55.62(12) . .
S11 Ag13 Ag15 53.63(13) . .
S19 Ag13 Ag15 54.21(11) . .
S9 Ag13 Ag2E 96.45(14) . .
S20 Ag13 Ag2E 45.92(13) . .
S11 Ag13 Ag2E 141.69(14) . .
S19 Ag13 Ag2E 92.46(13) . .
Ag15 Ag13 Ag2E 96.89(9) . .
S9 Ag13 Ag14 103.65(12) . .
S20 Ag13 Ag14 50.48(13) . .
S11 Ag13 Ag14 93.41(12) . .
S19 Ag13 Ag14 134.18(11) . .
Ag15 Ag13 Ag14 91.04(6) . .
Ag2E Ag13 Ag14 59.84(9) . .
S9 Ag13 Ag4 86.83(13) . .
S20 Ag13 Ag4 101.10(12) . .
S11 Ag13 Ag4 49.97(13) . .
S19 Ag13 Ag4 138.01(13) . .
Ag15 Ag13 Ag4 94.16(6) . .
Ag2E Ag13 Ag4 120.99(9) . .
Ag14 Ag13 Ag4 62.18(7) . .
S9 Ag13 Ag22 96.75(13) . .
S20 Ag13 Ag22 74.45(12) . .
S11 Ag13 Ag22 129.56(14) . .
S19 Ag13 Ag22 42.19(11) . .
Ag15 Ag13 Ag22 83.15(6) . .
Ag2E Ag13 Ag22 56.09(8) . .
Ag14 Ag13 Ag22 114.20(8) . .
Ag4 Ag13 Ag22 175.54(7) . .
S9 Ag13 Ag2F 106.94(13) . .
S20 Ag13 Ag2F 38.33(11) . .
S11 Ag13 Ag2F 134.13(13) . .
S19 Ag13 Ag2F 81.91(12) . .
Ag15 Ag13 Ag2F 85.40(7) . .
Ag2E Ag13 Ag2F 12.41(8) . .
Ag14 Ag13 Ag2F 64.65(7) . .
Ag4 Ag13 Ag2F 126.81(7) . .
Ag22 Ag13 Ag2F 49.57(6) . .
S10 Ag14 S21 129.37(18) . .
S10 Ag14 S20 126.33(17) . .
S21 Ag14 S20 89.07(16) . .
S10 Ag14 S12 110.13(18) . .
S21 Ag14 S12 99.23(17) . .
S20 Ag14 S12 95.45(16) . .
S10 Ag14 Ag16 168.31(16) . .
S21 Ag14 Ag16 61.42(12) . .
S20 Ag14 Ag16 52.31(11) . .
S12 Ag14 Ag16 60.38(12) . .
S10 Ag14 Ag24 91.98(14) . .
S21 Ag14 Ag24 50.61(13) . .
S20 Ag14 Ag24 87.00(13) . .
S12 Ag14 Ag24 149.78(13) . .
Ag16 Ag14 Ag24 99.39(8) . .
S10 Ag14 Ag2E 91.50(15) . .
S21 Ag14 Ag2E 93.50(16) . .
S20 Ag14 Ag2E 44.24(13) . .
S12 Ag14 Ag2E 137.59(14) . .
Ag16 Ag14 Ag2E 92.21(9) . .
Ag24 Ag14 Ag2E 58.21(9) . .
S10 Ag14 Ag13 85.42(12) . .
S21 Ag14 Ag13 137.15(14) . .
S20 Ag14 Ag13 48.11(11) . .
S12 Ag14 Ag13 88.02(12) . .
Ag16 Ag14 Ag13 87.34(6) . .
Ag24 Ag14 Ag13 114.88(9) . .
Ag2E Ag14 Ag13 56.85(8) . .
S10 Ag14 Ag4 73.54(13) . .
S21 Ag14 Ag4 143.26(15) . .
S20 Ag14 Ag4 97.91(12) . .
S12 Ag14 Ag4 44.35(11) . .
Ag16 Ag14 Ag4 94.90(8) . .
Ag24 Ag14 Ag4 164.86(8) . .
Ag2E Ag14 Ag4 116.51(10) . .
Ag13 Ag14 Ag4 60.61(6) . .
S10 Ag14 Ag2F 104.19(14) . .
S21 Ag14 Ag2F 79.94(15) . .
S20 Ag14 Ag2F 39.55(11) . .
S12 Ag14 Ag2F 134.75(13) . .
Ag16 Ag14 Ag2F 81.10(7) . .
Ag24 Ag14 Ag2F 51.81(7) . .
Ag2E Ag14 Ag2F 14.57(7) . .
Ag13 Ag14 Ag2F 65.99(7) . .
Ag4 Ag14 Ag2F 126.58(8) . .
S13 Ag15 S11 124.22(17) . .
S13 Ag15 S20 125.87(16) . .
S11 Ag15 S20 94.45(17) . .
S13 Ag15 S19 122.27(17) . .
S11 Ag15 S19 94.15(17) . .
S20 Ag15 S19 85.75(15) . .
S13 Ag15 Ag19 84.48(13) . .
S11 Ag15 Ag19 143.15(13) . .
S20 Ag15 Ag19 83.28(12) . .
S19 Ag15 Ag19 49.00(12) . .
S13 Ag15 Ag13 176.29(13) . .
S11 Ag15 Ag13 55.49(12) . .
S20 Ag15 Ag13 51.47(11) . .
S19 Ag15 Ag13 61.07(12) . .
Ag19 Ag15 Ag13 97.41(7) . .
S13 Ag15 Ag3 82.03(12) . .
S11 Ag15 Ag3 52.29(12) . .
S20 Ag15 Ag3 98.51(12) . .
S19 Ag15 Ag3 146.30(14) . .
Ag19 Ag15 Ag3 164.50(8) . .
Ag13 Ag15 Ag3 95.66(7) . .
S13 Ag15 Ag16 89.00(11) . .
S11 Ag15 Ag16 93.60(12) . .
S20 Ag15 Ag16 48.43(10) . .
S19 Ag15 Ag16 133.98(12) . .
Ag19 Ag15 Ag16 111.11(8) . .
Ag13 Ag15 Ag16 87.35(6) . .
Ag3 Ag15 Ag16 61.18(6) . .
S13 Ag15 Ag2C 87.71(12) . .
S11 Ag15 Ag2C 136.16(13) . .
S20 Ag15 Ag2C 42.63(12) . .
S19 Ag15 Ag2C 91.27(13) . .
Ag19 Ag15 Ag2C 57.18(7) . .
Ag13 Ag15 Ag2C 90.64(7) . .
Ag3 Ag15 Ag2C 114.48(7) . .
Ag16 Ag15 Ag2C 54.07(6) . .
S13 Ag15 Ag2D 98.63(12) . .
S11 Ag15 Ag2D 131.13(13) . .
S20 Ag15 Ag2D 37.18(13) . .
S19 Ag15 Ag2D 79.17(13) . .
Ag19 Ag15 Ag2D 51.62(7) . .
Ag13 Ag15 Ag2D 80.18(7) . .
Ag3 Ag15 Ag2D 123.22(8) . .
Ag16 Ag15 Ag2D 62.06(7) . .
Ag2C Ag15 Ag2D 13.21(7) . .
S14 Ag16 S20 142.86(19) . .
S14 Ag16 S21 119.75(16) . .
S20 Ag16 S21 85.51(16) . .
S14 Ag16 S12 110.72(17) . .
S20 Ag16 S12 94.70(17) . .
S21 Ag16 S12 90.10(17) . .
S14 Ag16 Ag14 161.07(14) . .
S20 Ag16 Ag14 55.94(14) . .
S21 Ag16 Ag14 52.63(11) . .
S12 Ag16 Ag14 55.89(13) . .
S14 Ag16 Ag2C 100.85(13) . .
S20 Ag16 Ag2C 47.60(13) . .
S21 Ag16 Ag2C 92.62(14) . .
S12 Ag16 Ag2C 141.73(13) . .
Ag14 Ag16 Ag2C 96.99(8) . .
S14 Ag16 Ag2B 92.67(19) . .
S20 Ag16 Ag2B 89.0(2) . .
S21 Ag16 Ag2B 43.16(19) . .
S12 Ag16 Ag2B 132.7(2) . .
Ag14 Ag16 Ag2B 89.49(17) . .
Ag2C Ag16 Ag2B 63.90(17) . .
S14 Ag16 Ag15 99.33(12) . .
S20 Ag16 Ag15 52.89(12) . .
S21 Ag16 Ag15 138.17(12) . .
S12 Ag16 Ag15 89.36(11) . .
Ag14 Ag16 Ag15 94.12(6) . .
Ag2C Ag16 Ag15 64.01(7) . .
Ag2B Ag16 Ag15 127.84(18) . .
S14 Ag16 Ag3 79.96(12) . .
S20 Ag16 Ag3 99.09(12) . .
S21 Ag16 Ag3 138.59(14) . .
S12 Ag16 Ag3 48.61(12) . .
Ag14 Ag16 Ag3 96.33(7) . .
Ag2C Ag16 Ag3 120.79(8) . .
Ag2B Ag16 Ag3 171.80(18) . .
Ag15 Ag16 Ag3 57.66(6) . .
S14 Ag16 Ag2A 101.71(12) . .
S20 Ag16 Ag2A 76.94(12) . .
S21 Ag16 Ag2A 44.15(13) . .
S12 Ag16 Ag2A 133.50(13) . .
Ag14 Ag16 Ag2A 83.47(7) . .
Ag2C Ag16 Ag2A 54.75(7) . .
Ag2B Ag16 Ag2A 12.04(16) . .
Ag15 Ag16 Ag2A 117.73(7) . .
Ag3 Ag16 Ag2A 175.37(8) . .
S14 Ag16 Ag2D 111.77(13) . .
S20 Ag16 Ag2D 42.27(13) . .
S21 Ag16 Ag2D 79.13(14) . .
S12 Ag16 Ag2D 135.85(13) . .
Ag14 Ag16 Ag2D 84.91(8) . .
Ag2C Ag16 Ag2D 14.35(7) . .
Ag2B Ag16 Ag2D 55.96(18) . .
Ag15 Ag16 Ag2D 72.56(8) . .
Ag3 Ag16 Ag2D 130.19(8) . .
Ag2A Ag16 Ag2D 45.19(7) . .
S13 Ag17 S22 136.88(15) . .
S13 Ag17 S15 120.53(16) . .
S22 Ag17 S15 94.63(15) . .
S13 Ag17 S23 119.41(15) . .
S22 Ag17 S23 83.55(12) . .
S15 Ag17 S23 87.19(16) . .
S13 Ag17 Ag2C 94.22(13) . .
S22 Ag17 Ag2C 46.47(12) . .
S15 Ag17 Ag2C 140.97(11) . .
S23 Ag17 Ag2C 90.62(13) . .
S13 Ag17 Ag19 84.00(12) . .
S22 Ag17 Ag19 87.59(13) . .
S15 Ag17 Ag19 135.14(13) . .
S23 Ag17 Ag19 48.47(11) . .
Ag2C Ag17 Ag19 59.45(7) . .
S13 Ag17 Ag18 168.56(13) . 2_655
S22 Ag17 Ag18 54.03(7) . 2_655
S15 Ag17 Ag18 54.15(11) . 2_655
S23 Ag17 Ag18 53.10(10) . 2_655
Ag2C Ag17 Ag18 94.50(7) . 2_655
Ag19 Ag17 Ag18 94.08(7) . 2_655
S13 Ag17 Ag1 84.80(12) . .
S22 Ag17 Ag1 102.49(13) . .
S15 Ag17 Ag1 50.51(11) . .
S23 Ag17 Ag1 137.38(12) . .
Ag2C Ag17 Ag1 124.26(8) . .
Ag19 Ag17 Ag1 168.48(7) . .
Ag18 Ag17 Ag1 96.36(6) 2_655 .
S13 Ag17 Ag18 97.60(12) . .
S22 Ag17 Ag18 52.65(7) . .
S15 Ag17 Ag18 93.75(11) . .
S23 Ag17 Ag18 136.16(11) . .
Ag2C Ag17 Ag18 62.19(6) . .
Ag19 Ag17 Ag18 121.56(7) . .
Ag18 Ag17 Ag18 93.02(6) 2_655 .
Ag1 Ag17 Ag18 62.75(5) . .
S13 Ag17 Ag2D 106.80(13) . .
S22 Ag17 Ag2D 38.52(13) . .
S15 Ag17 Ag2D 131.55(12) . .
S23 Ag17 Ag2D 77.83(13) . .
Ag2C Ag17 Ag2D 14.75(8) . .
Ag19 Ag17 Ag2D 55.15(7) . .
Ag18 Ag17 Ag2D 80.96(7) 2_655 .
Ag1 Ag17 Ag2D 131.52(8) . .
Ag18 Ag17 Ag2D 69.03(7) . .
S14 Ag18 S22 131.61(13) . .
S14 Ag18 S15 118.80(16) . 2_655
S22 Ag18 S15 92.91(16) . 2_655
S14 Ag18 S23 125.58(17) . 2_655
S22 Ag18 S23 85.42(14) . 2_655
S15 Ag18 S23 91.38(15) 2_655 2_655
S14 Ag18 Ag2B 92.3(2) . .
S22 Ag18 Ag2B 83.9(2) . .
S15 Ag18 Ag2B 138.7(2) 2_655 .
S23 Ag18 Ag2B 47.32(19) 2_655 .
S14 Ag18 Ag17 173.40(13) . 2_655
S22 Ag18 Ag17 51.22(7) . 2_655
S15 Ag18 Ag17 54.74(11) 2_655 2_655
S23 Ag18 Ag17 58.54(12) 2_655 2_655
Ag2B Ag18 Ag17 94.0(2) . 2_655
S14 Ag18 Ag17 91.80(12) . .
S22 Ag18 Ag17 49.97(7) . .
S15 Ag18 Ag17 89.85(12) 2_655 .
S23 Ag18 Ag17 135.37(13) 2_655 .
Ag2B Ag18 Ag17 117.45(15) . .
Ag17 Ag18 Ag17 86.98(6) 2_655 .
S14 Ag18 Ag2C 93.08(12) . .
S22 Ag18 Ag2C 43.67(11) . .
S15 Ag18 Ag2C 135.32(13) 2_655 .
S23 Ag18 Ag2C 94.16(13) 2_655 .
Ag2B Ag18 Ag2C 60.95(15) . .
Ag17 Ag18 Ag2C 91.65(7) 2_655 .
Ag17 Ag18 Ag2C 56.51(6) . .
S14 Ag18 Ag1 81.24(12) . .
S22 Ag18 Ag1 95.96(13) . .
S15 Ag18 Ag1 50.01(11) 2_655 .
S23 Ag18 Ag1 141.38(13) 2_655 .
Ag2B Ag18 Ag1 171.30(17) . .
Ag17 Ag18 Ag1 92.66(6) 2_655 .
Ag17 Ag18 Ag1 57.37(5) . .
Ag2C Ag18 Ag1 113.32(7) . .
S14 Ag18 Ag2A 105.49(13) . .
S22 Ag18 Ag2A 70.55(13) . .
S15 Ag18 Ag2A 130.88(12) 2_655 .
S23 Ag18 Ag2A 43.03(12) 2_655 .
Ag2B Ag18 Ag2A 14.63(19) . .
Ag17 Ag18 Ag2A 81.01(7) 2_655 .
Ag17 Ag18 Ag2A 109.83(6) . .
Ag2C Ag18 Ag2A 55.13(6) . .
Ag1 Ag18 Ag2A 166.26(7) . .
S14 Ag18 Ag2D 106.05(13) . .
S22 Ag18 Ag2D 36.93(13) . .
S15 Ag18 Ag2D 129.27(13) 2_655 .
S23 Ag18 Ag2D 80.15(13) 2_655 .
Ag2B Ag18 Ag2D 53.84(17) . .
Ag17 Ag18 Ag2D 79.32(7) 2_655 .
Ag17 Ag18 Ag2D 65.16(7) . .
Ag2C Ag18 Ag2D 15.22(6) . .
Ag1 Ag18 Ag2D 122.31(8) . .
Ag2A Ag18 Ag2D 44.67(7) . .
S19 Ag19 S23 154.88(18) . .
S19 Ag19 Ag2A 128.07(16) . 2_655
S23 Ag19 Ag2A 55.32(14) . 2_655
S19 Ag19 Ag15 59.36(14) . .
S23 Ag19 Ag15 134.04(15) . .
Ag2A Ag19 Ag15 148.04(9) 2_655 .
S19 Ag19 Ag2C 105.16(14) . .
S23 Ag19 Ag2C 99.96(13) . .
Ag2A Ag19 Ag2C 82.64(8) 2_655 .
Ag15 Ag19 Ag2C 66.08(7) . .
S19 Ag19 Ag17 132.83(16) . .
S23 Ag19 Ag17 61.45(13) . .
Ag2A Ag19 Ag17 96.11(8) 2_655 .
Ag15 Ag19 Ag17 74.52(7) . .
Ag2C Ag19 Ag17 60.11(6) . .
S19 Ag19 Ag22 50.98(14) . .
S23 Ag19 Ag22 131.27(16) . .
Ag2A Ag19 Ag22 78.77(9) 2_655 .
Ag15 Ag19 Ag22 93.29(7) . .
Ag2C Ag19 Ag22 88.25(7) . .
Ag17 Ag19 Ag22 148.36(8) . .
S19 Ag19 Ag2D 105.63(15) . .
S23 Ag19 Ag2D 97.52(14) . .
Ag2A Ag19 Ag2D 63.49(10) 2_655 .
Ag15 Ag19 Ag2D 84.57(9) . .
Ag2C Ag19 Ag2D 23.32(8) . .
Ag17 Ag19 Ag2D 77.48(8) . .
Ag22 Ag19 Ag2D 72.30(8) . .
S19 Ag19 S31 94.43(17) . .
S23 Ag19 S31 95.72(18) . .
Ag2A Ag19 S31 40.85(13) 2_655 .
Ag15 Ag19 S31 115.06(12) . .
Ag2C Ag19 S31 66.71(11) . .
Ag17 Ag19 S31 114.75(11) . .
Ag22 Ag19 S31 44.06(11) . .
Ag2D Ag19 S31 43.56(11) . .
S19 Ag19 Ag2B 141.0(2) . 2_655
S23 Ag19 Ag2B 40.34(19) . 2_655
Ag2A Ag19 Ag2B 15.02(13) 2_655 2_655
Ag15 Ag19 Ag2B 151.40(13) . 2_655
Ag2C Ag19 Ag2B 86.37(13) . 2_655
Ag17 Ag19 Ag2B 85.42(14) . 2_655
Ag22 Ag19 Ag2B 93.40(16) . 2_655
Ag2D Ag19 Ag2B 71.12(14) . 2_655
S31 Ag19 Ag2B 55.53(18) . 2_655
Ag2B Ag2A S31 152.3(5) . 2_655
Ag2B Ag2A S23 67.3(5) . 2_655
S31 Ag2A S23 136.3(3) 2_655 2_655
Ag2B Ag2A S21 51.5(5) . .
S31 Ag2A S21 108.7(2) 2_655 .
S23 Ag2A S21 114.9(2) 2_655 .
Ag2B Ag2A Ag19 120.1(5) . 2_655
S31 Ag2A Ag19 84.4(2) 2_655 2_655
S23 Ag2A Ag19 52.91(14) 2_655 2_655
S21 Ag2A Ag19 161.37(14) . 2_655
Ag2B Ag2A Ag2D 103.0(4) . .
S31 Ag2A Ag2D 58.90(16) 2_655 .
S23 Ag2A Ag2D 110.72(15) 2_655 .
S21 Ag2A Ag2D 102.91(14) . .
Ag19 Ag2A Ag2D 95.16(12) 2_655 .
Ag2B Ag2A Ag24 101.3(5) . .
S31 Ag2A Ag24 59.97(19) 2_655 .
S23 Ag2A Ag24 160.19(17) 2_655 .
S21 Ag2A Ag24 50.20(13) . .
Ag19 Ag2A Ag24 136.59(13) 2_655 .
Ag2D Ag2A Ag24 87.17(10) . .
Ag2B Ag2A Ag2C 78.4(4) . .
S31 Ag2A Ag2C 83.06(15) 2_655 .
S23 Ag2A Ag2C 97.81(14) 2_655 .
S21 Ag2A Ag2C 90.44(13) . .
Ag19 Ag2A Ag2C 104.55(10) 2_655 .
Ag2D Ag2A Ag2C 24.79(9) . .
Ag24 Ag2A Ag2C 95.45(8) . .
Ag2B Ag2A Ag18 46.1(5) . .
S31 Ag2A Ag18 132.98(17) 2_655 .
S23 Ag2A Ag18 46.74(12) 2_655 .
S21 Ag2A Ag18 93.92(14) . .
Ag19 Ag2A Ag18 85.88(8) 2_655 .
Ag2D Ag2A Ag18 76.42(9) . .
Ag24 Ag2A Ag18 136.13(11) . .
Ag2C Ag2A Ag18 55.39(6) . .
Ag2B Ag2A Ag16 36.7(4) . .
S31 Ag2A Ag16 116.42(17) 2_655 .
S23 Ag2A Ag16 94.66(14) 2_655 .
S21 Ag2A Ag16 47.83(12) . .
Ag19 Ag2A Ag16 138.29(9) 2_655 .
Ag2D Ag2A Ag16 70.45(10) . .
Ag24 Ag2A Ag16 83.12(9) . .
Ag2C Ag2A Ag16 48.73(7) . .
Ag18 Ag2A Ag16 53.11(5) . .
Ag2A Ag2B S21 106.0(6) . .
Ag2A Ag2B S23 87.6(6) . 2_655
S21 Ag2B S23 153.1(4) . 2_655
Ag2A Ag2B Ag18 119.3(6) . .
S21 Ag2B Ag18 127.5(4) . .
S23 Ag2B Ag18 58.2(2) 2_655 .
Ag2A Ag2B Ag16 131.3(5) . .
S21 Ag2B Ag16 63.4(3) . .
S23 Ag2B Ag16 124.0(4) 2_655 .
Ag18 Ag2B Ag16 67.05(18) . .
Ag2A Ag2B Ag2C 82.4(4) . .
S21 Ag2B Ag2C 101.6(3) . .
S23 Ag2B Ag2C 103.2(3) 2_655 .
Ag18 Ag2B Ag2C 62.54(15) . .
Ag16 Ag2B Ag2C 56.76(14) . .
Ag2A Ag2B Ag2D 59.4(4) . .
S21 Ag2B Ag2D 103.4(3) . .
S23 Ag2B Ag2D 103.6(3) 2_655 .
Ag18 Ag2B Ag2D 80.32(18) . .
Ag16 Ag2B Ag2D 76.38(17) . .
Ag2C Ag2B Ag2D 23.32(9) . .
Ag2A Ag2B Ag24 61.3(5) . .
S21 Ag2B Ag24 45.2(2) . .
S23 Ag2B Ag24 144.9(4) 2_655 .
Ag18 Ag2B Ag24 150.3(2) . .
Ag16 Ag2B Ag24 90.3(2) . .
Ag2C Ag2B Ag24 89.27(19) . .
Ag2D Ag2B Ag24 75.58(18) . .
Ag2A Ag2B Ag19 44.9(5) . 2_655
S21 Ag2B Ag19 146.3(4) . 2_655
S23 Ag2B Ag19 42.9(2) 2_655 2_655
Ag18 Ag2B Ag19 86.1(2) . 2_655
Ag16 Ag2B Ag19 145.2(3) . 2_655
Ag2C Ag2B Ag19 91.8(2) . 2_655
Ag2D Ag2B Ag19 77.6(2) . 2_655
Ag24 Ag2B Ag19 105.1(3) . 2_655
Ag2D Ag2C S20 96.4(2) . .
Ag2D Ag2C S22 89.3(2) . .
S20 Ag2C S22 173.2(2) . .
Ag2D Ag2C Ag2D 28.13(17) . 2_655
S20 Ag2C Ag2D 124.30(17) . 2_655
S22 Ag2C Ag2D 61.26(16) . 2_655
Ag2D Ag2C Ag2F 38.40(19) . .
S20 Ag2C Ag2F 58.06(14) . .
S22 Ag2C Ag2F 127.54(17) . .
Ag2D Ag2C Ag2F 66.31(11) 2_655 .
Ag2D Ag2C Ag16 132.8(2) . .
S20 Ag2C Ag16 54.41(13) . .
S22 Ag2C Ag16 118.82(14) . .
Ag2D Ag2C Ag16 143.62(12) 2_655 .
Ag2F Ag2C Ag16 101.99(10) . .
Ag2D Ag2C Ag19 94.5(2) . .
S20 Ag2C Ag19 89.78(14) . .
S22 Ag2C Ag19 93.42(9) . .
Ag2D Ag2C Ag19 97.23(12) 2_655 .
Ag2F Ag2C Ag19 94.58(10) . .
Ag16 Ag2C Ag19 118.50(9) . .
Ag2D Ag2C Ag17 130.3(2) . .
S20 Ag2C Ag17 123.06(15) . .
S22 Ag2C Ag17 54.21(12) . .
Ag2D Ag2C Ag17 107.83(12) 2_655 .
Ag2F Ag2C Ag17 154.19(12) . .
Ag16 Ag2C Ag17 96.36(9) . .
Ag19 Ag2C Ag17 60.45(6) . .
Ag2D Ag2C Ag2B 88.1(3) . .
S20 Ag2C Ag2B 89.8(2) . .
S22 Ag2C Ag2B 86.72(17) . .
Ag2D Ag2C Ag2B 85.1(2) 2_655 .
Ag2F Ag2C Ag2B 87.36(18) . .
Ag16 Ag2C Ag2B 59.3(2) . .
Ag19 Ag2C Ag2B 177.4(2) . .
Ag17 Ag2C Ag2B 117.81(17) . .
Ag2D Ag2C Ag2A 69.2(2) . .
S20 Ag2C Ag2A 94.50(15) . .
S22 Ag2C Ag2A 84.11(10) . .
Ag2D Ag2C Ag2A 67.21(11) 2_655 .
Ag2F Ag2C Ag2A 74.38(10) . .
Ag16 Ag2C Ag2A 76.52(9) . .
Ag19 Ag2C Ag2A 163.44(12) . .
Ag17 Ag2C Ag2A 128.15(9) . .
Ag2B Ag2C Ag2A 19.12(16) . .
Ag2D Ag2C Ag18 126.0(2) . .
S20 Ag2C Ag18 119.95(15) . .
S22 Ag2C Ag18 53.32(11) . .
Ag2D Ag2C Ag18 102.59(11) 2_655 .
Ag2F Ag2C Ag18 143.57(11) . .
Ag16 Ag2C Ag18 65.54(7) . .
Ag19 Ag2C Ag18 121.67(9) . .
Ag17 Ag2C Ag18 61.30(6) . .
Ag2B Ag2C Ag18 56.51(16) . .
Ag2A Ag2C Ag18 69.48(7) . .
Ag2D Ag2C Ag15 133.0(2) . .
S20 Ag2C Ag15 52.64(13) . .
S22 Ag2C Ag15 124.92(14) . .
Ag2D Ag2C Ag15 151.80(12) 2_655 .
Ag2F Ag2C Ag15 102.21(9) . .
Ag16 Ag2C Ag15 61.92(7) . .
Ag19 Ag2C Ag15 56.74(7) . .
Ag17 Ag2C Ag15 70.73(6) . .
Ag2B Ag2C Ag15 121.2(2) . .
Ag2A Ag2C Ag15 136.87(11) . .
Ag18 Ag2C Ag15 100.94(8) . .
Ag2C Ag2D Ag2D 130.11(19) . 2_655
Ag2C Ag2D Ag2F 116.8(3) . .
Ag2D Ag2D Ag2F 112.56(15) 2_655 .
Ag2C Ag2D S31 132.3(3) . .
Ag2D Ag2D S31 74.7(3) 2_655 .
Ag2F Ag2D S31 66.3(2) . .
Ag2C Ag2D S22 59.43(18) . .
Ag2D Ag2D S22 70.75(10) 2_655 .
Ag2F Ag2D S22 174.2(2) . .
S31 Ag2D S22 119.6(2) . .
Ag2C Ag2D S31 131.8(3) . 2_655
Ag2D Ag2D S31 67.3(2) 2_655 2_655
Ag2F Ag2D S31 63.1(2) . 2_655
S31 Ag2D S31 93.6(3) . 2_655
S22 Ag2D S31 115.4(2) . 2_655
Ag2C Ag2D S20 54.2(2) . .
Ag2D Ag2D S20 172.8(3) 2_655 .
Ag2F Ag2D S20 62.67(17) . .
S31 Ag2D S20 106.8(2) . .
S22 Ag2D S20 113.53(19) . .
S31 Ag2D S20 105.5(2) 2_655 .
Ag2C Ag2D Ag2C 108.5(2) . 2_655
Ag2D Ag2D Ag2C 21.77(9) 2_655 2_655
Ag2F Ag2D Ag2C 134.3(2) . 2_655
S31 Ag2D Ag2C 88.1(2) . 2_655
S22 Ag2D Ag2C 49.03(9) . 2_655
S31 Ag2D Ag2C 82.83(19) 2_655 2_655
S20 Ag2D Ag2C 162.1(2) . 2_655
Ag2C Ag2D Ag2E 100.6(2) . .
Ag2D Ag2D Ag2E 128.83(11) 2_655 .
Ag2F Ag2D Ag2E 16.28(12) . .
S31 Ag2D Ag2E 75.20(19) . .
S22 Ag2D Ag2E 159.84(19) . .
S31 Ag2D Ag2E 74.46(19) 2_655 .
S20 Ag2D Ag2E 46.46(14) . .
Ag2C Ag2D Ag2E 150.58(18) 2_655 .
Ag2C Ag2D Ag2A 86.0(2) . .
Ag2D Ag2D Ag2A 85.2(3) 2_655 .
Ag2F Ag2D Ag2A 92.60(17) . .
S31 Ag2D Ag2A 141.1(2) . .
S22 Ag2D Ag2A 82.78(12) . .
S31 Ag2D Ag2A 47.53(16) 2_655 .
S20 Ag2D Ag2A 89.60(16) . .
Ag2C Ag2D Ag2A 84.56(12) 2_655 .
Ag2E Ag2D Ag2A 93.37(14) . .
Ag2C Ag2D Ag2F 166.7(3) . 2_655
Ag2D Ag2D Ag2F 36.66(9) 2_655 2_655
Ag2F Ag2D Ag2F 76.43(19) . 2_655
S31 Ag2D Ag2F 51.84(17) . 2_655
S22 Ag2D Ag2F 107.27(14) . 2_655
S31 Ag2D Ag2F 51.60(17) 2_655 2_655
S20 Ag2D Ag2F 139.09(18) . 2_655
Ag2C Ag2D Ag2F 58.26(10) 2_655 2_655
Ag2E Ag2D Ag2F 92.64(14) . 2_655
Ag2A Ag2D Ag2F 92.75(13) . 2_655
Ag2C Ag2D Ag19 62.23(18) . .
Ag2D Ag2D Ag19 112.5(3) 2_655 .
Ag2F Ag2D Ag19 103.57(16) . .
S31 Ag2D Ag19 70.73(17) . .
S22 Ag2D Ag19 78.92(10) . .
S31 Ag2D Ag19 163.2(2) 2_655 .
S20 Ag2D Ag19 74.39(14) . .
Ag2C Ag2D Ag19 102.26(13) 2_655 .
Ag2E Ag2D Ag19 94.92(13) . .
Ag2A Ag2D Ag19 148.14(16) . .
Ag2F Ag2D Ag19 117.48(15) 2_655 .
S19 Ag22 S31 127.2(2) . .
S19 Ag22 S16 131.33(19) . .
S31 Ag22 S16 101.4(2) . .
S19 Ag22 Ag19 50.20(13) . .
S31 Ag22 Ag19 78.06(19) . .
S16 Ag22 Ag19 166.30(14) . .
S19 Ag22 Ag2E 101.89(15) . .
S31 Ag22 Ag2E 72.08(15) . .
S16 Ag22 Ag2E 94.95(13) . .
Ag19 Ag22 Ag2E 97.84(9) . .
S19 Ag22 Ag2F 109.60(14) . .
S31 Ag22 Ag2F 51.50(15) . .
S16 Ag22 Ag2F 102.37(13) . .
Ag19 Ag22 Ag2F 88.07(8) . .
Ag2E Ag22 Ag2F 21.09(8) . .
S19 Ag22 Ag25 166.40(13) . .
S31 Ag22 Ag25 59.02(18) . .
S16 Ag22 Ag25 43.79(13) . .
Ag19 Ag22 Ag25 130.57(10) . .
Ag2E Ag22 Ag25 91.53(8) . .
Ag2F Ag22 Ag25 83.76(8) . .
S19 Ag22 Ag11 106.08(15) . .
S31 Ag22 Ag11 112.14(17) . .
S16 Ag22 Ag11 48.77(13) . .
Ag19 Ag22 Ag11 144.26(9) . .
Ag2E Ag22 Ag11 57.14(8) . .
Ag2F Ag22 Ag11 74.90(8) . .
Ag25 Ag22 Ag11 79.31(6) . .
S19 Ag22 Ag13 54.76(13) . .
S31 Ag22 Ag13 121.04(15) . .
S16 Ag22 Ag13 105.42(14) . .
Ag19 Ag22 Ag13 86.15(7) . .
Ag2E Ag22 Ag13 54.28(8) . .
Ag2F Ag22 Ag13 71.79(8) . .
Ag25 Ag22 Ag13 135.45(7) . .
Ag11 Ag22 Ag13 58.89(6) . .
Ag2F Ag2E S17 103.2(3) . .
Ag2F Ag2E S20 90.8(3) . .
S17 Ag2E S20 165.6(3) . .
Ag2F Ag2E Ag2D 28.9(2) . .
S17 Ag2E Ag2D 132.1(2) . .
S20 Ag2E Ag2D 62.02(17) . .
Ag2F Ag2E Ag24 83.8(3) . .
S17 Ag2E Ag24 84.02(16) . .
S20 Ag2E Ag24 94.36(16) . .
Ag2D Ag2E Ag24 89.18(13) . .
Ag2F Ag2E Ag13 132.7(3) . .
S17 Ag2E Ag13 116.78(18) . .
S20 Ag2E Ag13 52.61(14) . .
Ag2D Ag2E Ag13 106.63(13) . .
Ag24 Ag2E Ag13 122.84(14) . .
Ag2F Ag2E Ag11 131.5(3) . .
S17 Ag2E Ag11 53.08(14) . .
S20 Ag2E Ag11 119.07(18) . .
Ag2D Ag2E Ag11 142.52(16) . .
Ag24 Ag2E Ag11 126.26(13) . .
Ag13 Ag2E Ag11 66.82(9) . .
Ag2F Ag2E Ag22 80.5(3) . .
S17 Ag2E Ag22 98.95(17) . .
S20 Ag2E Ag22 86.49(16) . .
Ag2D Ag2E Ag22 77.37(13) . .
Ag24 Ag2E Ag22 164.31(15) . .
Ag13 Ag2E Ag22 69.64(9) . .
Ag11 Ag2E Ag22 65.65(9) . .
Ag2F Ag2E Ag14 121.7(3) . .
S17 Ag2E Ag14 114.95(19) . .
S20 Ag2E Ag14 53.09(16) . .
Ag2D Ag2E Ag14 101.62(13) . .
Ag24 Ag2E Ag14 59.73(10) . .
Ag13 Ag2E Ag14 63.31(9) . .
Ag11 Ag2E Ag14 106.76(12) . .
Ag22 Ag2E Ag14 130.50(13) . .
Ag2F Ag2E Ag26 55.4(2) . .
S17 Ag2E Ag26 48.08(15) . .
S20 Ag2E Ag26 146.1(2) . .
Ag2D Ag2E Ag26 84.11(13) . .
Ag24 Ag2E Ag26 84.31(11) . .
Ag13 Ag2E Ag26 150.07(13) . .
Ag11 Ag2E Ag26 87.49(10) . .
Ag22 Ag2E Ag26 86.29(10) . .
Ag14 Ag2E Ag26 143.21(13) . .
Ag2F Ag2E S31 37.0(2) . .
S17 Ag2E S31 96.7(2) . .
S20 Ag2E S31 96.6(2) . .
Ag2D Ag2E S31 47.46(15) . .
Ag24 Ag2E S31 119.57(16) . .
Ag13 Ag2E S31 110.44(16) . .
Ag11 Ag2E S31 98.37(14) . .
Ag22 Ag2E S31 44.91(11) . .
Ag14 Ag2E S31 147.38(17) . .
Ag26 Ag2E S31 56.43(14) . .
Ag2F Ag2E Ag2C 51.4(2) . .
S17 Ag2E Ag2C 154.6(2) . .
S20 Ag2E Ag2C 39.42(15) . .
Ag2D Ag2E Ag2C 22.60(9) . .
Ag24 Ag2E Ag2C 91.43(10) . .
Ag13 Ag2E Ag2C 86.59(9) . .
Ag11 Ag2E Ag2C 141.32(13) . .
Ag22 Ag2E Ag2C 79.28(10) . .
Ag14 Ag2E Ag2C 83.38(9) . .
Ag26 Ag2E Ag2C 106.71(12) . .
S31 Ag2E Ag2C 64.05(15) . .
Ag2E Ag2F Ag2D 134.8(3) . .
Ag2E Ag2F S31 132.0(3) . 2_655
Ag2D Ag2F S31 71.8(2) . 2_655
Ag2E Ag2F S20 62.0(3) . .
Ag2D Ag2F S20 72.94(19) . .
S31 Ag2F S20 117.0(2) 2_655 .
Ag2E Ag2F S31 127.1(3) . .
Ag2D Ag2F S31 67.7(2) . .
S31 Ag2F S31 98.41(19) 2_655 .
S20 Ag2F S31 113.8(2) . .
Ag2E Ag2F S17 52.0(2) . .
Ag2D Ag2F S17 173.0(2) . .
S31 Ag2F S17 104.7(2) 2_655 .
S20 Ag2F S17 114.0(2) . .
S31 Ag2F S17 107.5(2) . .
Ag2E Ag2F Ag26 104.3(2) . .
Ag2D Ag2F Ag26 120.53(19) . .
S31 Ag2F Ag26 72.65(18) 2_655 .
S20 Ag2F Ag26 166.27(18) . .
S31 Ag2F Ag26 72.32(19) . .
S17 Ag2F Ag26 52.54(12) . .
Ag2E Ag2F Ag2C 110.2(3) . .
Ag2D Ag2F Ag2C 24.77(13) . .
S31 Ag2F Ag2C 87.03(19) 2_655 .
S20 Ag2F Ag2C 48.18(14) . .
S31 Ag2F Ag2C 83.6(2) . .
S17 Ag2F Ag2C 162.13(17) . .
Ag26 Ag2F Ag2C 145.28(14) . .
Ag2E Ag2F Ag2D 165.6(3) . 2_655
Ag2D Ag2F Ag2D 30.79(15) . 2_655
S31 Ag2F Ag2D 53.28(18) 2_655 2_655
S20 Ag2F Ag2D 103.57(17) . 2_655
S31 Ag2F Ag2D 55.87(17) . 2_655
S17 Ag2F Ag2D 142.42(17) . 2_655
Ag26 Ag2F Ag2D 90.05(12) . 2_655
Ag2C Ag2F Ag2D 55.43(9) . 2_655
Ag2E Ag2F Ag24 74.8(3) . .
Ag2D Ag2F Ag24 107.39(17) . .
S31 Ag2F Ag24 57.61(17) 2_655 .
S20 Ag2F Ag24 86.62(15) . .
S31 Ag2F Ag24 154.7(2) . .
S17 Ag2F Ag24 74.78(13) . .
Ag26 Ag2F Ag24 91.24(10) . .
Ag2C Ag2F Ag24 101.41(11) . .
Ag2D Ag2F Ag24 106.57(13) 2_655 .
Ag2E Ag2F Ag22 78.4(3) . .
Ag2D Ag2F Ag22 91.90(16) . .
S31 Ag2F Ag22 148.75(19) 2_655 .
S20 Ag2F Ag22 81.36(13) . .
S31 Ag2F Ag22 50.35(15) . .
S17 Ag2F Ag22 88.32(13) . .
Ag26 Ag2F Ag22 94.79(10) . .
Ag2C Ag2F Ag22 88.27(10) . .
Ag2D Ag2F Ag22 99.53(13) 2_655 .
Ag24 Ag2F Ag22 153.19(13) . .
Ag2E Ag2F Ag2F 157.7(2) . 2_655
Ag2D Ag2F Ag2F 67.04(15) . 2_655
S31 Ag2F Ag2F 50.11(17) 2_655 2_655
S20 Ag2F Ag2F 139.98(14) . 2_655
S31 Ag2F Ag2F 49.52(16) . 2_655
S17 Ag2F Ag2F 106.06(12) . 2_655
Ag26 Ag2F Ag2F 53.55(7) . 2_655
Ag2C Ag2F Ag2F 91.80(8) . 2_655
Ag2D Ag2F Ag2F 36.53(9) 2_655 2_655
Ag24 Ag2F Ag2F 105.31(15) . 2_655
Ag22 Ag2F Ag2F 99.24(15) . 2_655
S18 Ag24 S21 143.4(2) . .
S18 Ag24 S31 113.0(2) . 2_655
S21 Ag24 S31 100.2(2) . 2_655
S18 Ag24 Ag25 50.86(14) . 2_655
S21 Ag24 Ag25 151.82(17) . 2_655
S31 Ag24 Ag25 62.64(16) 2_655 2_655
S18 Ag24 Ag2E 106.83(15) . .
S21 Ag24 Ag2E 98.24(13) . .
S31 Ag24 Ag2E 70.85(14) 2_655 .
Ag25 Ag24 Ag2E 96.58(10) 2_655 .
S18 Ag24 Ag2A 148.28(18) . .
S21 Ag24 Ag2A 55.60(15) . .
S31 Ag24 Ag2A 45.77(16) 2_655 .
Ag25 Ag24 Ag2A 101.03(12) 2_655 .
Ag2E Ag24 Ag2A 88.89(10) . .
S18 Ag24 Ag14 117.65(17) . .
S21 Ag24 Ag14 53.06(13) . .
S31 Ag24 Ag14 117.88(14) 2_655 .
Ag25 Ag24 Ag14 153.74(9) 2_655 .
Ag2E Ag24 Ag14 62.06(9) . .
Ag2A Ag24 Ag14 94.02(8) . .
S18 Ag24 Ag2F 114.55(15) . .
S21 Ag24 Ag2F 98.51(14) . .
S31 Ag24 Ag2F 49.59(13) 2_655 .
Ag25 Ag24 Ag2F 86.90(10) 2_655 .
Ag2E Ag24 Ag2F 21.39(8) . .
Ag2A Ag24 Ag2F 72.05(9) . .
Ag14 Ag24 Ag2F 77.36(8) . .
S18 Ag24 Ag2B 160.1(2) . .
S21 Ag24 Ag2B 38.3(2) . .
S31 Ag24 Ag2B 62.2(2) 2_655 .
Ag25 Ag24 Ag2B 118.1(2) 2_655 .
Ag2E Ag24 Ag2B 90.15(14) . .
Ag2A Ag24 Ag2B 17.43(16) . .
Ag14 Ag24 Ag2B 79.28(17) . .
Ag2F Ag24 Ag2B 77.97(14) . .
S18 Ag24 Ag12 54.84(13) . .
S21 Ag24 Ag12 119.55(16) . .
S31 Ag24 Ag12 121.56(15) 2_655 .
Ag25 Ag24 Ag12 88.55(7) 2_655 .
Ag2E Ag24 Ag12 63.00(8) . .
Ag2A Ag24 Ag12 151.31(8) . .
Ag14 Ag24 Ag12 68.63(7) . .
Ag2F Ag24 Ag12 81.66(8) . .
Ag2B Ag24 Ag12 145.00(15) . .
S16 Ag25 S18 152.79(19) . 2_655
S16 Ag25 Ag24 137.83(17) . 2_655
S18 Ag25 Ag24 50.97(15) 2_655 2_655
S16 Ag25 S31 91.69(19) . .
S18 Ag25 S31 105.9(2) 2_655 .
Ag24 Ag25 S31 55.46(14) 2_655 .
S16 Ag25 Ag9 66.12(14) . .
S18 Ag25 Ag9 125.47(16) 2_655 .
Ag24 Ag25 Ag9 142.04(8) 2_655 .
S31 Ag25 Ag9 106.25(14) . .
S16 Ag25 Ag26 99.43(13) . .
S18 Ag25 Ag26 107.17(13) 2_655 .
Ag24 Ag25 Ag26 87.46(8) 2_655 .
S31 Ag25 Ag26 61.14(12) . .
Ag9 Ag25 Ag26 55.95(6) . .
S16 Ag25 Ag10 131.21(16) . 2_655
S18 Ag25 Ag10 57.07(14) 2_655 2_655
Ag24 Ag25 Ag10 90.27(8) 2_655 2_655
S31 Ag25 Ag10 118.78(13) . 2_655
Ag9 Ag25 Ag10 69.02(7) . 2_655
Ag26 Ag25 Ag10 69.36(6) . 2_655
S16 Ag25 Ag22 47.56(14) . .
S18 Ag25 Ag22 140.04(17) 2_655 .
Ag24 Ag25 Ag22 92.73(10) 2_655 .
S31 Ag25 Ag22 45.37(13) . .
Ag9 Ag25 Ag22 92.91(7) . .
Ag26 Ag25 Ag22 83.89(7) . .
Ag10 Ag25 Ag22 152.92(8) 2_655 .
S17 Ag26 S17 162.1(3) . 2_655
S17 Ag26 Ag2F 62.53(14) . .
S17 Ag26 Ag2F 135.38(17) 2_655 .
S17 Ag26 Ag2F 135.38(17) . 2_655
S17 Ag26 Ag2F 62.53(14) 2_655 2_655
Ag2F Ag26 Ag2F 72.91(15) . 2_655
S17 Ag26 Ag9 53.15(12) . .
S17 Ag26 Ag9 111.91(15) 2_655 .
Ag2F Ag26 Ag9 106.45(7) . .
Ag2F Ag26 Ag9 152.51(8) 2_655 .
S17 Ag26 Ag9 111.91(15) . 2_655
S17 Ag26 Ag9 53.15(12) 2_655 2_655
Ag2F Ag26 Ag9 152.51(8) . 2_655
Ag2F Ag26 Ag9 106.45(7) 2_655 2_655
Ag9 Ag26 Ag9 86.65(10) . 2_655
S17 Ag26 S31 98.56(17) . .
S17 Ag26 S31 95.58(17) 2_655 .
Ag2F Ag26 S31 50.78(15) . .
Ag2F Ag26 S31 50.29(13) 2_655 .
Ag9 Ag26 S31 107.16(11) . .
Ag9 Ag26 S31 148.71(13) 2_655 .
S17 Ag26 Ag25 94.98(11) . .
S17 Ag26 Ag25 83.36(11) 2_655 .
Ag2F Ag26 Ag25 96.63(9) . .
Ag2F Ag26 Ag25 91.91(9) 2_655 .
Ag9 Ag26 Ag25 60.65(6) . .
Ag9 Ag26 Ag25 110.83(8) 2_655 .
S31 Ag26 Ag25 57.58(12) . .
S17 Ag26 Ag25 83.36(11) . 2_655
S17 Ag26 Ag25 94.98(11) 2_655 2_655
Ag2F Ag26 Ag25 91.91(9) . 2_655
Ag2F Ag26 Ag25 96.63(9) 2_655 2_655
Ag9 Ag26 Ag25 110.83(8) . 2_655
Ag9 Ag26 Ag25 60.65(6) 2_655 2_655
S31 Ag26 Ag25 133.02(14) . 2_655
Ag25 Ag26 Ag25 169.39(13) . 2_655
S17 Ag26 Ag2E 42.31(14) . .
S17 Ag26 Ag2E 155.54(17) 2_655 .
Ag2F Ag26 Ag2E 20.32(8) . .
Ag2F Ag26 Ag2E 93.20(13) 2_655 .
Ag9 Ag26 Ag2E 88.05(7) . .
Ag9 Ag26 Ag2E 146.27(8) 2_655 .
S31 Ag26 Ag2E 63.95(15) . .
Ag25 Ag26 Ag2E 95.24(8) . .
Ag25 Ag26 Ag2E 90.57(8) 2_655 .
S17 Ag26 Ag2E 155.54(17) . 2_655
S17 Ag26 Ag2E 42.31(14) 2_655 2_655
Ag2F Ag26 Ag2E 93.20(13) . 2_655
Ag2F Ag26 Ag2E 20.32(8) 2_655 2_655
Ag9 Ag26 Ag2E 146.27(8) . 2_655
Ag9 Ag26 Ag2E 88.05(7) 2_655 2_655
S31 Ag26 Ag2E 64.70(14) . 2_655
Ag25 Ag26 Ag2E 90.57(8) . 2_655
Ag25 Ag26 Ag2E 95.24(8) 2_655 2_655
Ag2E Ag26 Ag2E 113.50(15) . 2_655
S17 Ag26 Ag10 47.21(12) . .
S17 Ag26 Ag10 117.77(14) 2_655 .
Ag2F Ag26 Ag10 102.47(8) . .
Ag2F Ag26 Ag10 152.47(8) 2_655 .
Ag9 Ag26 Ag10 55.00(6) . .
Ag9 Ag26 Ag10 64.93(6) 2_655 .
S31 Ag26 Ag10 145.75(13) . .
Ag25 Ag26 Ag10 115.62(8) . .
Ag25 Ag26 Ag10 56.00(6) 2_655 .
Ag2E Ag26 Ag10 84.94(7) . .
Ag2E Ag26 Ag10 147.13(7) 2_655 .
C11 S1 Ag1 103.3(7) . .
C11 S1 Ag2 108.6(6) . .
Ag1 S1 Ag2 89.21(17) . .
C21 S2 Ag3 103.4(7) . .
C21 S2 Ag2 107.8(6) . .
Ag3 S2 Ag2 88.71(17) . .
C31 S3 Ag4 106.3(7) . .
C31 S3 Ag5 111.5(8) . .
Ag4 S3 Ag5 76.1(2) . .
C41 S4 Ag6 111.4(7) . .
C41 S4 Ag5 99.4(6) . .
Ag6 S4 Ag5 93.52(17) . .
C51 S5 Ag7 104.4(7) . .
C51 S5 Ag8 107.2(8) . .
Ag7 S5 Ag8 88.4(2) . .
C61 S6 Ag9 110.0(8) . .
C61 S6 Ag10 108.3(6) . 2_655
Ag9 S6 Ag10 96.41(18) . 2_655
C61 S6 Ag8 114.1(6) . .
Ag9 S6 Ag8 112.39(19) . .
Ag10 S6 Ag8 114.18(18) 2_655 .
C61 S6 S6 160.2(6) . 2_655
Ag9 S6 S6 76.80(15) . 2_655
Ag10 S6 S6 88.78(17) 2_655 2_655
Ag8 S6 S6 47.60(10) . 2_655
C71 S7 Ag6 108.3(7) . .
C71 S7 Ag7 114.4(8) . .
Ag6 S7 Ag7 98.08(19) . .
C71 S7 Ag11 119.5(8) . .
Ag6 S7 Ag11 80.33(16) . .
Ag7 S7 Ag11 123.6(2) . .
C71 S7 Ag9 131.0(6) . .
Ag6 S7 Ag9 119.46(18) . .
Ag7 S7 Ag9 70.59(14) . .
Ag11 S7 Ag9 62.54(11) . .
C71 S7 S8 142.3(6) . .
Ag6 S7 S8 52.30(14) . .
Ag7 S7 S8 50.89(14) . .
Ag11 S7 S8 91.21(16) . .
Ag9 S7 S8 81.01(16) . .
C81 S8 Ag12 107.6(8) . .
C81 S8 Ag10 102.3(6) . .
Ag12 S8 Ag10 71.16(18) . .
C81 S8 Ag7 128.7(8) . .
Ag12 S8 Ag7 120.3(2) . .
Ag10 S8 Ag7 78.36(19) . .
C81 S8 Ag6 130.2(6) . .
Ag12 S8 Ag6 71.08(15) . .
Ag10 S8 Ag6 122.1(2) . .
Ag7 S8 Ag6 84.67(15) . .
C81 S8 S7 164.0(7) . .
Ag12 S8 S7 85.29(17) . .
Ag10 S8 S7 90.81(19) . .
Ag7 S8 S7 44.62(13) . .
Ag6 S8 S7 44.05(13) . .
C91 S9 Ag13 104.8(6) . .
C91 S9 Ag11 108.7(7) . .
Ag13 S9 Ag11 91.88(17) . .
C91 S9 Ag5 116.1(6) . .
Ag13 S9 Ag5 100.53(17) . .
Ag11 S9 Ag5 127.97(19) . .
C91 S9 S10 159.3(7) . .
Ag13 S9 S10 77.18(13) . .
Ag11 S9 S10 91.71(15) . .
Ag5 S9 S10 44.27(10) . .
C101 S10 Ag14 110.5(5) . .
C101 S10 Ag12 104.5(5) . .
Ag14 S10 Ag12 110.2(2) . .
C101 S10 Ag5 110.3(5) . .
Ag14 S10 Ag5 116.38(19) . .
Ag12 S10 Ag5 104.21(17) . .
C101 S10 S9 152.9(5) . .
Ag14 S10 S9 93.47(15) . .
Ag12 S10 S9 77.62(14) . .
Ag5 S10 S9 44.81(11) . .
C111 S11 Ag3 116.4(6) . .
C111 S11 Ag15 105.2(6) . .
Ag3 S11 Ag15 74.43(15) . .
C111 S11 Ag13 116.4(6) . .
Ag3 S11 Ag13 122.25(19) . .
Ag15 S11 Ag13 70.89(14) . .
C111 S11 Ag4 125.2(6) . .
Ag3 S11 Ag4 87.77(17) . .
Ag15 S11 Ag4 129.11(19) . .
Ag13 S11 Ag4 80.31(15) . .
C111 S11 S12 154.0(6) . .
Ag3 S11 S12 48.11(13) . .
Ag15 S11 S12 91.07(16) . .
Ag13 S11 S12 87.87(16) . .
Ag4 S11 S12 45.89(12) . .
C121 S12 Ag4 111.7(5) . .
C121 S12 Ag3 124.0(5) . .
Ag4 S12 Ag3 93.33(18) . .
C121 S12 Ag14 109.6(5) . .
Ag4 S12 Ag14 84.29(18) . .
Ag3 S12 Ag14 122.5(2) . .
C121 S12 Ag16 118.3(5) . .
Ag4 S12 Ag16 126.9(2) . .
Ag3 S12 Ag16 73.21(14) . .
Ag14 S12 Ag16 63.73(13) . .
C121 S12 S11 153.4(5) . .
Ag4 S12 S11 51.46(14) . .
Ag3 S12 S11 48.79(13) . .
Ag14 S12 S11 90.50(17) . .
Ag16 S12 S11 85.79(16) . .
C131 S13 Ag17 108.8(6) . .
C131 S13 Ag15 107.9(5) . .
Ag17 S13 Ag15 99.69(17) . .
C131 S13 Ag2 108.5(5) . .
Ag17 S13 Ag2 113.33(17) . .
Ag15 S13 Ag2 118.16(19) . .
C131 S13 S14 156.6(5) . .
Ag17 S13 S14 83.06(14) . .
Ag15 S13 S14 89.27(15) . .
Ag2 S13 S14 48.25(10) . .
C141 S14 Ag16 109.5(6) . .
C141 S14 Ag18 107.6(5) . .
Ag16 S14 Ag18 89.26(16) . .
C141 S14 Ag2 113.7(6) . .
Ag16 S14 Ag2 116.64(17) . .
Ag18 S14 Ag2 117.42(19) . .
C141 S14 S13 161.0(6) . .
Ag16 S14 S13 81.38(15) . .
Ag18 S14 S13 87.51(16) . .
Ag2 S14 S13 47.62(10) . .
C151 S15 Ag1 119.9(6) . .
C151 S15 Ag1 117.5(6) . 2_655
Ag1 S15 Ag1 90.89(16) . 2_655
C151 S15 Ag18 110.4(6) . 2_655
Ag1 S15 Ag18 127.68(19) . 2_655
Ag1 S15 Ag18 77.72(13) 2_655 2_655
C151 S15 Ag17 117.4(6) . .
Ag1 S15 Ag17 73.75(14) . .
Ag1 S15 Ag17 123.22(18) 2_655 .
Ag18 S15 Ag17 71.11(13) 2_655 .
C151 S15 S15 152.3(5) . 2_655
Ag1 S15 S15 49.45(13) . 2_655
Ag1 S15 S15 47.55(11) 2_655 2_655
Ag18 S15 S15 90.38(13) 2_655 2_655
Ag17 S15 S15 86.01(15) . 2_655
C161 S16 Ag25 111.2(8) . .
C161 S16 Ag22 114.2(6) . .
Ag25 S16 Ag22 88.65(19) . .
C161 S16 Ag11 122.7(8) . .
Ag25 S16 Ag11 123.5(2) . .
Ag22 S16 Ag11 84.28(17) . .
C161 S16 Ag9 129.8(6) . .
Ag25 S16 Ag9 68.12(14) . .
Ag22 S16 Ag9 115.88(17) . .
Ag11 S16 Ag9 65.42(12) . .
C161 S16 S17 161.1(7) . .
Ag25 S16 S17 81.19(15) . .
Ag22 S16 S17 79.21(14) . .
Ag11 S16 S17 42.45(11) . .
Ag9 S16 S17 40.03(10) . .
Ag2E S17 Ag26 89.6(2) . .
Ag2E S17 Ag9 136.8(2) . .
Ag26 S17 Ag9 73.92(16) . .
Ag2E S17 Ag11 83.57(19) . .
Ag26 S17 Ag11 126.6(2) . .
Ag9 S17 Ag11 75.76(14) . .
Ag2E S17 Ag12 97.2(2) . .
Ag26 S17 Ag12 151.58(19) . .
Ag9 S17 Ag12 116.39(19) . .
Ag11 S17 Ag12 81.68(15) . .
Ag2E S17 Ag10 147.0(2) . .
Ag26 S17 Ag10 90.69(17) . .
Ag9 S17 Ag10 74.42(15) . .
Ag11 S17 Ag10 121.55(19) . .
Ag12 S17 Ag10 68.81(13) . .
Ag2E S17 Ag2F 24.80(12) . .
Ag26 S17 Ag2F 64.94(15) . .
Ag9 S17 Ag2F 124.7(2) . .
Ag11 S17 Ag2F 100.36(18) . .
Ag12 S17 Ag2F 117.5(2) . .
Ag10 S17 Ag2F 137.86(19) . .
Ag2E S17 S18 97.02(19) . .
Ag26 S17 S18 94.58(15) . .
Ag9 S17 S18 123.42(19) . .
Ag11 S17 S18 138.8(2) . .
Ag12 S17 S18 57.27(13) . .
Ag10 S17 S18 50.02(12) . .
Ag2F S17 S18 95.96(16) . .
Ag2E S17 S16 85.91(18) . .
Ag26 S17 S16 83.34(15) . .
Ag9 S17 S16 53.19(12) . .
Ag11 S17 S16 43.45(12) . .
Ag12 S17 S16 124.54(17) . .
Ag10 S17 S16 126.92(18) . .
Ag2F S17 S16 85.83(16) . .
S18 S17 S16 176.4(2) . .
C181 S18 Ag25 103.2(5) . 2_655
C181 S18 Ag24 110.2(6) . .
Ag25 S18 Ag24 78.17(19) 2_655 .
C181 S18 Ag10 131.0(6) . .
Ag25 S18 Ag10 76.50(17) 2_655 .
Ag24 S18 Ag10 117.3(2) . .
C181 S18 Ag12 136.0(5) . .
Ag25 S18 Ag12 120.41(19) 2_655 .
Ag24 S18 Ag12 85.93(16) . .
Ag10 S18 Ag12 61.05(11) . .
C181 S18 S17 177.6(6) . .
Ag25 S18 S17 74.86(16) 2_655 .
Ag24 S18 S17 70.96(15) . .
Ag10 S18 S17 47.34(12) . .
Ag12 S18 S17 45.79(10) . .
C191 S19 Ag19 106.9(6) . .
C191 S19 Ag22 112.2(7) . .
Ag19 S19 Ag22 78.82(18) . .
C191 S19 Ag15 128.2(7) . .
Ag19 S19 Ag15 71.64(14) . .
Ag22 S19 Ag15 117.76(18) . .
C191 S19 Ag13 136.2(6) . .
Ag19 S19 Ag13 116.45(17) . .
Ag22 S19 Ag13 83.06(15) . .
Ag15 S19 Ag13 64.72(12) . .
C191 S19 S20 173.9(7) . .
Ag19 S19 S20 73.68(15) . .
Ag22 S19 S20 73.82(14) . .
Ag15 S19 S20 45.95(11) . .
Ag13 S19 S20 42.78(11) . .
Ag2C S20 Ag2E 100.9(2) . .
Ag2C S20 Ag16 77.98(17) . .
Ag2E S20 Ag16 140.6(2) . .
Ag2C S20 Ag13 144.7(2) . .
Ag2E S20 Ag13 81.46(18) . .
Ag16 S20 Ag13 122.00(19) . .
Ag2C S20 Ag2F 73.76(16) . .
Ag2E S20 Ag2F 27.17(11) . .
Ag16 S20 Ag2F 130.04(19) . .
Ag13 S20 Ag2F 104.38(19) . .
Ag2C S20 Ag14 133.9(2) . .
Ag2E S20 Ag14 82.7(2) . .
Ag16 S20 Ag14 71.75(14) . .
Ag13 S20 Ag14 81.41(17) . .
Ag2F S20 Ag14 100.3(2) . .
Ag2C S20 Ag15 84.73(19) . .
Ag2E S20 Ag15 140.7(2) . .
Ag16 S20 Ag15 78.68(15) . .
Ag13 S20 Ag15 72.90(12) . .
Ag2F S20 Ag15 136.8(2) . .
Ag14 S20 Ag15 121.08(19) . .
Ag2C S20 Ag2D 29.37(11) . .
Ag2E S20 Ag2D 71.52(18) . .
Ag16 S20 Ag2D 100.54(19) . .
Ag13 S20 Ag2D 135.8(2) . .
Ag2F S20 Ag2D 44.40(13) . .
Ag14 S20 Ag2D 127.09(19) . .
Ag15 S20 Ag2D 107.4(2) . .
Ag2C S20 S21 88.49(17) . .
Ag2E S20 S21 89.09(19) . .
Ag16 S20 S21 51.67(12) . .
Ag13 S20 S21 126.8(2) . .
Ag2F S20 S21 86.98(16) . .
Ag14 S20 S21 45.40(12) . .
Ag15 S20 S21 130.16(18) . .
Ag2D S20 S21 87.89(16) . .
Ag2C S20 S19 91.33(19) . .
Ag2E S20 S19 92.45(18) . .
Ag16 S20 S19 126.80(19) . .
Ag13 S20 S19 53.42(12) . .
Ag2F S20 S19 94.44(17) . .
Ag14 S20 S19 134.72(19) . .
Ag15 S20 S19 48.30(12) . .
Ag2D S20 S19 92.71(18) . .
S21 S20 S19 178.46(19) . .
C211 S21 Ag2B 110.6(6) . .
C211 S21 Ag24 109.1(6) . .
Ag2B S21 Ag24 96.5(4) . .
C211 S21 Ag14 122.9(6) . .
Ag2B S21 Ag14 125.6(3) . .
Ag24 S21 Ag14 76.33(16) . .
C211 S21 Ag2A 114.7(6) . .
Ag2B S21 Ag2A 22.5(2) . .
Ag24 S21 Ag2A 74.20(18) . .
Ag14 S21 Ag2A 121.1(2) . .
C211 S21 Ag16 129.3(6) . .
Ag2B S21 Ag16 73.4(3) . .
Ag24 S21 Ag16 120.93(18) . .
Ag14 S21 Ag16 65.95(12) . .
Ag2A S21 Ag16 88.02(17) . .
C211 S21 S20 165.6(6) . .
Ag2B S21 S20 80.1(2) . .
Ag24 S21 S20 78.27(15) . .
Ag14 S21 S20 45.54(12) . .
Ag2A S21 S20 78.96(15) . .
Ag16 S21 S20 42.82(10) . .
Ag2C S22 Ag2C 100.9(3) 2_655 .
Ag2C S22 Ag17 79.32(7) 2_655 2_655
Ag2C S22 Ag17 145.61(10) . 2_655
Ag2C S22 Ag17 145.61(10) 2_655 .
Ag2C S22 Ag17 79.32(7) . .
Ag17 S22 Ag17 119.6(3) 2_655 .
Ag2C S22 Ag2D 31.24(13) 2_655 2_655
Ag2C S22 Ag2D 69.7(2) . 2_655
Ag17 S22 Ag2D 104.62(13) 2_655 2_655
Ag17 S22 Ag2D 134.18(18) . 2_655
Ag2C S22 Ag2D 69.7(2) 2_655 .
Ag2C S22 Ag2D 31.24(13) . .
Ag17 S22 Ag2D 134.18(18) 2_655 .
Ag17 S22 Ag2D 104.62(13) . .
Ag2D S22 Ag2D 38.5(2) 2_655 .
Ag2C S22 Ag18 137.01(9) 2_655 .
Ag2C S22 Ag18 83.02(8) . .
Ag17 S22 Ag18 74.75(12) 2_655 .
Ag17 S22 Ag18 77.37(12) . .
Ag2D S22 Ag18 128.81(17) 2_655 .
Ag2D S22 Ag18 106.14(13) . .
Ag2C S22 Ag18 83.02(8) 2_655 2_655
Ag2C S22 Ag18 137.01(9) . 2_655
Ag17 S22 Ag18 77.37(12) 2_655 2_655
Ag17 S22 Ag18 74.75(12) . 2_655
Ag2D S22 Ag18 106.14(13) 2_655 2_655
Ag2D S22 Ag18 128.81(17) . 2_655
Ag18 S22 Ag18 122.7(3) . 2_655
Ag2C S22 S23 88.96(12) 2_655 2_655
Ag2C S22 S23 93.36(12) . 2_655
Ag17 S22 S23 52.29(9) 2_655 2_655
Ag17 S22 S23 125.43(15) . 2_655
Ag2D S22 S23 90.13(15) 2_655 2_655
Ag2D S22 S23 93.32(15) . 2_655
Ag18 S22 S23 48.07(9) . 2_655
Ag18 S22 S23 129.62(16) 2_655 2_655
Ag2C S22 S23 93.36(12) 2_655 .
Ag2C S22 S23 88.96(12) . .
Ag17 S22 S23 125.43(15) 2_655 .
Ag17 S22 S23 52.29(9) . .
Ag2D S22 S23 93.31(15) 2_655 .
Ag2D S22 S23 90.13(15) . .
Ag18 S22 S23 129.62(16) . .
Ag18 S22 S23 48.07(9) 2_655 .
S23 S22 S23 176.4(3) 2_655 .
C231 S23 Ag2B 113.1(6) . 2_655
C231 S23 Ag19 109.7(7) . .
Ag2B S23 Ag19 96.8(3) 2_655 .
C231 S23 Ag2A 119.8(6) . 2_655
Ag2B S23 Ag2A 25.1(2) 2_655 2_655
Ag19 S23 Ag2A 71.77(17) . 2_655
C231 S23 Ag18 124.8(6) . 2_655
Ag2B S23 Ag18 74.5(2) 2_655 2_655
Ag19 S23 Ag18 124.0(2) . 2_655
Ag2A S23 Ag18 90.23(17) 2_655 2_655
C231 S23 Ag17 126.2(6) . .
Ag2B S23 Ag17 120.5(3) 2_655 .
Ag19 S23 Ag17 70.08(15) . .
Ag2A S23 Ag17 111.2(2) 2_655 .
Ag18 S23 Ag17 68.36(12) 2_655 .
C231 S23 S22 166.4(6) . .
Ag2B S23 S22 76.5(2) 2_655 .
Ag19 S23 S22 77.53(15) . .
Ag2A S23 S22 73.14(16) 2_655 .
Ag18 S23 S22 46.51(10) 2_655 .
Ag17 S23 S22 44.15(10) . .
Ag2A S31 Ag22 102.9(2) 2_655 .
Ag2A S31 Ag2F 99.4(2) 2_655 2_655
Ag22 S31 Ag2F 155.9(3) . 2_655
Ag2A S31 Ag2F 130.9(3) 2_655 .
Ag22 S31 Ag2F 78.2(2) . .
Ag2F S31 Ag2F 80.37(19) 2_655 .
Ag2A S31 Ag2D 86.0(3) 2_655 .
Ag22 S31 Ag2D 97.5(3) . .
Ag2F S31 Ag2D 74.88(18) 2_655 .
Ag2F S31 Ag2D 46.07(15) . .
Ag2A S31 Ag2D 73.6(2) 2_655 2_655
Ag22 S31 Ag2D 134.9(3) . 2_655
Ag2F S31 Ag2D 45.06(14) 2_655 2_655
Ag2F S31 Ag2D 72.53(18) . 2_655
Ag2D S31 Ag2D 38.02(18) . 2_655
Ag2A S31 Ag24 74.3(2) 2_655 2_655
Ag22 S31 Ag24 122.2(2) . 2_655
Ag2F S31 Ag24 72.80(19) 2_655 2_655
Ag2F S31 Ag24 146.5(3) . 2_655
Ag2D S31 Ag24 138.4(3) . 2_655
Ag2D S31 Ag24 100.6(2) 2_655 2_655
Ag2A S31 Ag25 123.7(2) 2_655 .
Ag22 S31 Ag25 75.61(17) . .
Ag2F S31 Ag25 99.5(2) 2_655 .
Ag2F S31 Ag25 104.4(2) . .
Ag2D S31 Ag25 150.2(3) . .
Ag2D S31 Ag25 144.5(3) 2_655 .
Ag24 S31 Ag25 61.90(16) 2_655 .
Ag2A S31 Ag26 155.6(3) 2_655 .
Ag22 S31 Ag26 101.4(2) . .
Ag2F S31 Ag26 57.06(15) 2_655 .
Ag2F S31 Ag26 56.90(14) . .
Ag2D S31 Ag26 92.75(18) . .
Ag2D S31 Ag26 90.55(17) 2_655 .
Ag24 S31 Ag26 91.1(2) 2_655 .
Ag25 S31 Ag26 61.28(15) . .
Ag2A S31 Ag2E 135.6(3) 2_655 .
Ag22 S31 Ag2E 63.01(16) . .
Ag2F S31 Ag2E 94.43(19) 2_655 .
Ag2F S31 Ag2E 15.93(10) . .
Ag2D S31 Ag2E 57.34(16) . .
Ag2D S31 Ag2E 87.77(19) 2_655 .
Ag24 S31 Ag2E 149.8(3) 2_655 .
Ag25 S31 Ag2E 94.8(2) . .
Ag26 S31 Ag2E 59.62(13) . .
Ag2A S31 Ag19 54.75(17) 2_655 .
Ag22 S31 Ag19 57.89(15) . .
Ag2F S31 Ag19 133.0(3) 2_655 .
Ag2F S31 Ag19 89.6(2) . .
Ag2D S31 Ag19 65.70(19) . .
Ag2D S31 Ag19 88.0(2) 2_655 .
Ag24 S31 Ag19 123.4(2) 2_655 .
Ag25 S31 Ag19 127.46(17) . .
Ag26 S31 Ag19 145.1(2) . .
Ag2E S31 Ag19 85.47(17) . .
Ag2A S31 Ag2C 78.9(2) 2_655 .
Ag22 S31 Ag2C 85.2(2) . .
Ag2F S31 Ag2C 90.26(18) 2_655 .
Ag2F S31 Ag2C 52.13(14) . .
Ag2D S31 Ag2C 16.01(11) . .
Ag2D S31 Ag2C 49.74(14) 2_655 .
Ag24 S31 Ag2C 145.0(2) 2_655 .
Ag25 S31 Ag2C 152.9(2) . .
Ag26 S31 Ag2C 105.22(16) . .
Ag2E S31 Ag2C 59.03(13) . .
Ag19 S31 Ag2C 49.97(11) . .
C16 C11 C12 133(2) . .
C16 C11 S1 111.9(16) . .
C12 C11 S1 114.6(16) . .
C11 C12 C13 111(2) . .
C14 C13 C12 123(2) . .
C13 C14 C15 121(3) . .
C13 C14 C17 117(2) . .
C15 C14 C17 123(2) . .
C14 C15 C16 121(2) . .
C11 C16 C15 112(2) . .
C20 C17 C18 121(4) . .
C20 C17 C19 113(3) . .
C18 C17 C19 110(3) . .
C20 C17 C14 101(3) . .
C18 C17 C14 114(3) . .
C19 C17 C14 94(2) . .
C22 C21 C26 122.2(19) . .
C22 C21 S2 119.5(17) . .
C26 C21 S2 118.1(14) . .
C21 C22 C23 123(2) . .
C22 C23 C24 118(2) . .
C23 C24 C25 121(2) . .
C23 C24 C27 124(2) . .
C25 C24 C27 115(2) . .
C26 C25 C24 113.6(19) . .
C21 C26 C25 120.8(18) . .
C24 C27 C30 107(2) . .
C24 C27 C29 115(2) . .
C30 C27 C29 106(3) . .
C24 C27 C28 109(2) . .
C30 C27 C28 113(2) . .
C29 C27 C28 107(2) . .
C32 C31 C36 120.0 . .
C32 C31 S3 120.3(9) . .
C36 C31 S3 119.2(9) . .
C33 C32 C31 120.0 . .
C32 C33 C34 120.0 . .
C35 C34 C33 120.0 . .
C35 C34 C37 120.9(10) . .
C33 C34 C37 119.0(10) . .
C34 C35 C36 120.0 . .
C35 C36 C31 120.0 . .
C38 C37 C34 100(2) . .
C38 C37 C39 115(2) . .
C34 C37 C39 110(2) . .
C38 C37 C40 116(3) . .
C34 C37 C40 104(2) . .
C39 C37 C40 109(2) . .
C46 C41 C42 125.7(19) . .
C46 C41 S4 119.1(17) . .
C42 C41 S4 115.1(17) . .
C43 C42 C41 113(2) . .
C44 C43 C42 120(2) . .
C45 C44 C43 122(2) . .
C45 C44 C47 115(2) . .
C43 C44 C47 122(2) . .
C44 C45 C46 120(2) . .
C41 C46 C45 118(2) . .
C50 C47 C49B 122(3) . .
C50 C47 C44 120(3) . .
C49B C47 C44 116(3) . .
C50 C47 C50B 56(2) . .
C49B C47 C50B 107.7(16) . .
C44 C47 C50B 115(3) . .
C50 C47 C48B 48(2) . .
C49B C47 C48B 107.3(16) . .
C44 C47 C48B 104(2) . .
C50B C47 C48B 104.6(15) . .
C50 C47 C49 106(2) . .
C49B C47 C49 45(2) . .
C44 C47 C49 106(2) . .
C50B C47 C49 138(3) . .
C48B C47 C49 68(2) . .
C50 C47 C48 106(2) . .
C49B C47 C48 56(2) . .
C44 C47 C48 116(2) . .
C50B C47 C48 58(2) . .
C48B C47 C48 140(3) . .
C49 C47 C48 100(2) . .
C49B C48 C50B 111(2) . .
C49B C48 C47 58.4(15) . .
C50B C48 C47 58.8(16) . .
C49B C49 C47 63.0(19) . .
C49B C49 C48B 111(3) . .
C47 C49 C48B 54.5(16) . .
C48B C50 C50B 132(3) . .
C48B C50 C47 68(2) . .
C50B C50 C47 63.6(19) . .
C50 C48B C47 63(2) . .
C50 C48B C49 110(3) . .
C47 C48B C49 57.5(16) . .
C49 C49B C48 136(3) . .
C49 C49B C47 72(3) . .
C48 C49B C47 65.7(19) . .
C50 C50B C48 113(3) . .
C50 C50B C47 59.9(19) . .
C48 C50B C47 63.1(18) . .
C56 C51 C52 124.7(19) . .
C56 C51 S5 118.5(18) . .
C52 C51 S5 116.7(16) . .
C53 C52 C51 115.9(19) . .
C54 C53 C52 122(2) . .
C53 C54 C55 115(2) . .
C53 C54 C57 119(2) . .
C55 C54 C57 126(2) . .
C56 C55 C54 124(2) . .
C51 C56 C55 117(2) . .
C58 C57 C54 109(2) . .
C58 C57 C60 119(2) . .
C54 C57 C60 106(2) . .
C58 C57 C59 112(2) . .
C54 C57 C59 109(2) . .
C60 C57 C59 101(2) . .
C66 C61 C62 123(2) . .
C66 C61 S6 115(2) . .
C62 C61 S6 121.0(16) . .
C61 C62 C63 117(2) . .
C64 C63 C62 122(2) . .
C63 C64 C65 121(2) . .
C63 C64 C67 116(3) . .
C65 C64 C67 123(3) . .
C64 C65 C66 115(3) . .
C61 C66 C65 121(2) . .
C69 C67 C70 116(3) . .
C69 C67 C64 113(2) . .
C70 C67 C64 102(2) . .
C69 C67 C68 109(2) . .
C70 C67 C68 107(2) . .
C64 C67 C68 108(3) . .
C76 C71 C72 120.4(18) . .
C76 C71 S7 123.3(18) . .
C72 C71 S7 116.2(17) . .
C73 C72 C71 116(2) . .
C72 C73 C74 121(2) . .
C75 C74 C73 119(2) . .
C75 C74 C77 117(2) . .
C73 C74 C77 124(2) . .
C74 C75 C76 124(2) . .
C75 C76 C71 119(2) . .
C79 C77 C80 120(3) . .
C79 C77 C78 114(3) . .
C80 C77 C78 109(2) . .
C79 C77 C74 112(3) . .
C80 C77 C74 105(2) . .
C78 C77 C74 95(3) . .
C82 C81 C86 120.0 . .
C82 C81 S8 118.2(18) . .
C86 C81 S8 120.9(18) . .
C83 C82 C81 120.0 . .
C82 C83 C84 120.0 . .
C85 C84 C83 120.0 . .
C85 C84 C87 127(2) . .
C83 C84 C87 113(2) . .
C84 C85 C86 120.0 . .
C85 C86 C81 120.0 . .
C88 C87 C89 110.7(16) . .
C88 C87 C90 109.2(16) . .
C89 C87 C90 107.4(15) . .
C88 C87 C84 109.5(15) . .
C89 C87 C84 111.0(15) . .
C90 C87 C84 108.9(16) . .
C92 C91 C96 118.1(18) . .
C92 C91 S9 119.9(15) . .
C96 C91 S9 122.0(15) . .
C91 C92 C93 119.9(19) . .
C94 C93 C92 120.9(19) . .
C93 C94 C95 118(2) . .
C93 C94 C97 120.6(19) . .
C95 C94 C97 121(2) . .
C94 C95 C96 121(3) . .
C91 C96 C95 121(2) . .
C100 C97 C98 112(2) . .
C100 C97 C99 113(2) . .
C98 C97 C99 108(2) . .
C100 C97 C94 109(2) . .
C98 C97 C94 107(2) . .
C99 C97 C94 107(2) . .
C102 C101 C106 119(2) . .
C102 C101 S10 118.7(18) . .
C106 C101 S10 121.7(16) . .
C101 C102 C103 123(3) . .
C104 C103 C102 109(3) . .
C105 C104 C103 125(3) . .
C105 C104 C107 121(2) . .
C103 C104 C107 113(2) . .
C104 C105 C106 125(3) . .
C101 C106 C105 116(2) . .
C110 C107 C108 120(3) . .
C110 C107 C104 104(2) . .
C108 C107 C104 111(2) . .
C110 C107 C109 111(2) . .
C108 C107 C109 106(2) . .
C104 C107 C109 103(2) . .
C112 C111 C116 123(2) . .
C112 C111 S11 119.0(16) . .
C116 C111 S11 117.5(17) . .
C111 C112 C113 122(2) . .
C112 C113 C114 111(2) . .
C115 C114 C113 127(3) . .
C115 C114 C117 116(3) . .
C113 C114 C117 115(3) . .
C114 C115 C116 113(3) . .
C111 C116 C115 122(2) . .
C119 C117 C118 122(4) . .
C119 C117 C120 113(4) . .
C118 C117 C120 111(3) . .
C119 C117 C114 110(3) . .
C118 C117 C114 97(3) . .
C120 C117 C114 101(3) . .
C122 C121 C126 120.0 . .
C122 C121 S12 121.4(12) . .
C126 C121 S12 118.5(12) . .
C121 C122 C123 120.0 . .
C124 C123 C122 120.0 . .
C125 C124 C123 120.0 . .
C125 C124 C127 116.7(17) . .
C123 C124 C127 123.2(17) . .
C124 C125 C126 120.0 . .
C125 C126 C121 120.0 . .
C129 C127 C128 108.6(17) . .
C129 C127 C130 104.6(16) . .
C128 C127 C130 103.8(16) . .
C129 C127 C124 112(3) . .
C128 C127 C124 104(2) . .
C130 C127 C124 122(3) . .
C132 C131 C136 122.6(19) . .
C132 C131 S13 118.9(15) . .
C136 C131 S13 118.3(17) . .
C131 C132 C133 115(2) . .
C134 C133 C132 128(2) . .
C135 C134 C133 112(2) . .
C135 C134 C137 122(2) . .
C133 C134 C137 125(3) . .
C134 C135 C136 125(2) . .
C131 C136 C135 116(2) . .
C138 C137 C139 101(2) . .
C138 C137 C134 107(2) . .
C139 C137 C134 107(2) . .
C138 C137 C140 109(2) . .
C139 C137 C140 123(2) . .
C134 C137 C140 109.2(19) . .
C142 C141 C146 114.9(19) . .
C142 C141 S14 124.3(15) . .
C146 C141 S14 120.8(15) . .
C143 C142 C141 123(2) . .
C142 C143 C144 120(2) . .
C145 C144 C147 122(2) . .
C145 C144 C143 116(2) . .
C147 C144 C143 122(2) . .
C146 C145 C144 124(2) . .
C145 C146 C141 121.7(19) . .
C144 C147 C149 110(2) . .
C144 C147 C148 112(2) . .
C149 C147 C148 117(3) . .
C144 C147 C150 106(2) . .
C149 C147 C150 102(2) . .
C148 C147 C150 108(2) . .
C152 C151 C156 118(2) . .
C152 C151 S15 123.6(15) . .
C156 C151 S15 118.5(16) . .
C151 C152 C153 126(2) . .
C152 C153 C154 114(2) . .
C155 C154 C153 119(2) . .
C155 C154 C157 126(3) . .
C153 C154 C157 114(2) . .
C154 C155 C156 117(3) . .
C151 C156 C155 123(2) . .
C158 C157 C159 126(3) . .
C158 C157 C160 112(2) . .
C159 C157 C160 86(2) . .
C158 C157 C154 112(2) . .
C159 C157 C154 110(3) . .
C160 C157 C154 106(2) . .
C162 C161 C166 118(2) . .
C162 C161 S16 116.3(19) . .
C166 C161 S16 125(2) . .
C161 C162 C163 117(2) . .
C164 C163 C162 119(2) . .
C165 C164 C163 125(2) . .
C165 C164 C167 114(2) . .
C163 C164 C167 120(2) . .
C164 C165 C166 115(3) . .
C165 C166 C161 125(3) . .
C168 C167 C170 120(3) . .
C168 C167 C169 120(3) . .
C170 C167 C169 89(3) . .
C168 C167 C164 109(2) . .
C170 C167 C164 112(3) . .
C169 C167 C164 104(2) . .
C182 C181 C186 120.0 . .
C182 C181 S18 118.7(12) . .
C186 C181 S18 121.2(12) . .
C183 C182 C181 120.0 . .
C184 C183 C182 120.0 . .
C183 C184 C185 120.0 . .
C183 C184 C187 113.5(18) . .
C185 C184 C187 126.5(18) . .
C184 C185 C186 120.0 . .
C185 C186 C181 120.0 . .
C190 C187 C189 123(3) . .
C190 C187 C188 114(3) . .
C189 C187 C188 109(3) . .
C190 C187 C184 94(3) . .
C189 C187 C184 117(3) . .
C188 C187 C184 98(3) . .
C196 C191 C192 120.1(18) . .
C196 C191 S19 123.3(16) . .
C192 C191 S19 116.6(16) . .
C191 C192 C193 119(2) . .
C194 C193 C192 118(2) . .
C193 C194 C195 123.7(17) . .
C193 C194 C197 124(2) . .
C195 C194 C197 113(2) . .
C196 C195 C194 114.9(19) . .
C191 C196 C195 125(2) . .
C200 C197 C199 131(3) . .
C200 C197 C194 116(2) . .
C199 C197 C194 107.0(19) . .
C200 C197 C198 102(2) . .
C199 C197 C198 98.0(18) . .
C194 C197 C198 92.6(18) . .
C212 C211 C216 120.4(19) . .
C212 C211 S21 123.5(15) . .
C216 C211 S21 116.2(16) . .
C213 C212 C211 124(2) . .
C212 C213 C214 118(2) . .
C215 C214 C213 118.9(19) . .
C215 C214 C217 120(2) . .
C213 C214 C217 120(2) . .
C214 C215 C216 122(2) . .
C211 C216 C215 116(2) . .
C21B C217 C21C 109.3(16) . .
C21B C217 C21A 106.7(16) . .
C21C C217 C21A 108.3(16) . .
C21B C217 C218 133(3) . .
C21C C217 C218 51(2) . .
C21A C217 C218 59(2) . .
C21B C217 C214 118(2) . .
C21C C217 C214 110(3) . .
C21A C217 C214 105(2) . .
C218 C217 C214 110(2) . .
C21B C217 C219 50(2) . .
C21C C217 C219 141(3) . .
C21A C217 C219 62(2) . .
C218 C217 C219 115(3) . .
C214 C217 C219 109(2) . .
C21B C217 C220 54.6(19) . .
C21C C217 C220 63(2) . .
C21A C217 C220 146(3) . .
C218 C217 C220 111(2) . .
C214 C217 C220 109(2) . .
C219 C217 C220 104(3) . .
C21C C218 C21A 122(3) . .
C21C C218 C217 63(2) . .
C21A C218 C217 60.3(18) . .
C21B C219 C217 63(2) . .
C21B C219 C21A 116(3) . .
C217 C219 C21A 58.3(18) . .
C21B C220 C217 59.0(17) . .
C21B C220 C21C 107(3) . .
C217 C220 C21C 55.8(15) . .
C218 C21A C217 60.8(19) . .
C218 C21A C219 115(3) . .
C217 C21A C219 60(2) . .
C219 C21B C220 133(3) . .
C219 C21B C217 67(2) . .
C220 C21B C217 66.4(19) . .
C218 C21C C217 66(2) . .
C218 C21C C220 124(3) . .
C217 C21C C220 61.7(17) . .
C232 C231 C236 113(2) . .
C232 C231 S23 120.8(16) . .
C236 C231 S23 123.8(18) . .
C231 C232 C233 121(2) . .
C234 C233 C232 119(2) . .
C235 C234 C233 122(2) . .
C235 C234 C237 116(2) . .
C233 C234 C237 119(2) . .
C234 C235 C236 119(2) . .
C235 C236 C231 123(2) . .
C238 C237 C239 114(2) . .
C238 C237 C240 108(2) . .
C239 C237 C240 108(2) . .
C238 C237 C234 111(2) . .
C239 C237 C234 109.4(18) . .
C240 C237 C234 107(2) . .
S33 C301 S32 173.8(19) . .
O1 C402 C403 123(3) . .
O1 C402 C401 118(2) . .
C403 C402 C401 110.1(19) . .
O2 C405 C406 126.8(19) . .
O2 C405 C404 122.2(19) . .
C406 C405 C404 110.4(15) . .
O4 C411 C410 124(2) . .
O4 C411 C412 124(2) . .
C410 C411 C412 111.4(16) . .
O5 C414 C413 124(2) . .
O5 C414 C415 124(2) . .
C413 C414 C415 109.7(15) . .
C503 N1 C501 114.6(17) . .
C503 N1 C505 112.2(18) . .
C501 N1 C505 111.5(16) . .
N1 C501 C502 109(2) . .
N1 C503 C504 89(2) . .
N1 C505 C506 91(2) . .
C509 N2A C507 118.3(17) . .
C509 N2A C511 119.1(18) . .
C507 N2A C511 117(2) . .
N2A C507 C508 114(2) . .
N2A C509 C510 114.0(18) . .
C509 C510 N2B 128(2) . .
C509 C510 C517 161(2) . .
N2B C510 C517 57.5(11) . .
N2A C511 C512 112(2) . .
C513 N2B C515 118.4(19) . .
C513 N2B C517 112.9(19) . .
C515 N2B C517 112.1(17) . .
C513 N2B C510 119(2) . .
C515 N2B C510 118(2) . .
C517 N2B C510 62(2) . .
N2B C513 C514 114(2) . .
N2B C515 C516 117(2) . .
N2B C517 C518 109.6(18) . .
N2B C517 C510 60.4(18) . .
C518 C517 C510 108(4) . .

loop_
_geom_bond_atom_site_label_1
_geom_bond_atom_site_label_2
_geom_bond_distance
_geom_bond_site_symmetry_2
Ag1 S1 2.400(5) .
Ag1 S15 2.538(5) .
Ag1 S15 2.614(5) 2_655
Ag1 Ag17 3.158(2) .
Ag1 Ag18 3.333(2) .
Ag1 Ag2 3.437(2) .
Ag1 Ag1 3.672(3) 2_655
Ag2 S2 2.491(6) .
Ag2 S1 2.493(6) .
Ag2 S13 2.703(5) .
Ag2 S14 2.730(5) .
Ag2 Ag3 3.438(3) .
Ag3 S2 2.426(6) .
Ag3 S12 2.563(6) .
Ag3 S11 2.590(5) .
Ag3 Ag15 3.154(3) .
Ag3 Ag16 3.270(3) .
Ag3 Ag4 3.665(3) .
Ag4 S3 2.427(7) .
Ag4 S12 2.475(5) .
Ag4 S11 2.696(6) .
Ag4 Ag5 3.010(2) .
Ag4 Ag13 3.470(3) .
Ag4 Ag14 3.522(3) .
Ag5 S3 2.456(7) .
Ag5 S4 2.597(5) .
Ag5 S10 2.605(4) .
Ag5 S9 2.630(5) .
Ag5 Ag6 3.647(2) .
Ag6 S4 2.406(6) .
Ag6 S7 2.470(6) .
Ag6 S8 2.811(6) .
Ag6 Ag12 3.102(2) .
Ag6 Ag11 3.407(3) .
Ag6 Ag7 3.747(3) .
Ag7 S5 2.411(6) .
Ag7 S7 2.492(6) .
Ag7 S8 2.752(6) .
Ag7 Ag9 3.291(2) .
Ag7 Ag8 3.412(2) .
Ag7 Ag10 3.425(3) .
Ag8 S5 2.483(7) 2_655
Ag8 S5 2.483(7) .
Ag8 S6 2.715(5) 2_655
Ag8 S6 2.715(5) .
Ag9 S6 2.404(5) .
Ag9 S17 2.454(5) .
Ag9 Ag26 2.946(3) .
Ag9 S16 3.055(5) .
Ag9 Ag11 3.091(2) .
Ag9 Ag25 3.100(3) .
Ag9 Ag10 3.109(3) .
Ag9 S7 3.131(6) .
Ag10 S6 2.410(5) 2_655
Ag10 S8 2.668(7) .
Ag10 S17 2.678(5) .
Ag10 S18 2.790(6) .
Ag10 Ag12 3.015(3) .
Ag10 Ag25 3.233(4) 2_655
Ag10 Ag26 3.649(3) .
Ag11 S9 2.445(5) .
Ag11 S17 2.578(5) .
Ag11 S16 2.627(6) .
Ag11 S7 2.798(5) .
Ag11 Ag2E 3.204(4) .
Ag11 Ag12 3.424(3) .
Ag11 Ag22 3.475(3) .
Ag11 Ag2F 4.081(4) .
Ag12 S10 2.419(5) .
Ag12 S8 2.509(6) .
Ag12 S17 2.657(5) .
Ag12 S18 3.119(5) .
Ag12 Ag2E 3.664(4) .
Ag12 Ag24 3.805(3) .
Ag12 Ag2F 4.609(4) .
Ag13 S9 2.414(5) .
Ag13 S20 2.520(5) .
Ag13 S11 2.686(5) .
Ag13 S19 2.980(6) .
Ag13 Ag15 3.079(2) .
Ag13 Ag2E 3.137(4) .
Ag13 Ag14 3.348(3) .
Ag13 Ag22 3.622(3) .
Ag13 Ag2F 4.030(4) .
Ag14 S10 2.416(5) .
Ag14 S21 2.606(5) .
Ag14 S20 2.612(6) .
Ag14 S12 2.765(6) .
Ag14 Ag16 2.994(2) .
Ag14 Ag24 3.168(4) .
Ag14 Ag2E 3.240(4) .
Ag14 Ag2F 3.986(4) .
Ag15 S13 2.449(5) .
Ag15 S11 2.624(6) .
Ag15 S20 2.659(5) .
Ag15 S19 2.763(5) .
Ag15 Ag19 3.047(3) .
Ag15 Ag16 3.270(2) .
Ag15 Ag2C 3.331(3) .
Ag15 Ag2D 4.382(4) .
Ag16 S14 2.404(5) .
Ag16 S20 2.495(5) .
Ag16 S21 2.879(5) .
Ag16 S12 2.903(6) .
Ag16 Ag2C 3.001(3) .
Ag16 Ag2B 3.086(9) .
Ag16 Ag2A 3.882(4) .
Ag16 Ag2D 4.058(5) .
Ag17 S13 2.416(5) .
Ag17 S22 2.545(4) .
Ag17 S15 2.718(5) .
Ag17 S23 2.891(6) .
Ag17 Ag2C 3.083(3) .
Ag17 Ag19 3.094(2) .
Ag17 Ag18 3.150(2) 2_655
Ag17 Ag18 3.243(2) .
Ag17 Ag2D 4.105(4) .
Ag18 S14 2.438(5) .
Ag18 S22 2.642(4) .
Ag18 S15 2.698(5) 2_655
Ag18 S23 2.710(5) 2_655
Ag18 Ag2B 3.074(8) .
Ag18 Ag17 3.150(2) 2_655
Ag18 Ag2C 3.270(3) .
Ag18 Ag2A 3.721(3) .
Ag18 Ag2D 4.224(5) .
Ag19 S19 2.423(5) .
Ag19 S23 2.463(6) .
Ag19 Ag2A 2.933(4) 2_655
Ag19 Ag2C 3.063(3) .
Ag19 Ag22 3.094(3) .
Ag19 Ag2D 3.451(4) .
Ag19 S31 3.574(8) .
Ag19 Ag2B 3.596(11) 2_655
Ag2A Ag2B 1.077(9) .
Ag2A S31 2.349(8) 2_655
Ag2A S23 2.539(6) 2_655
Ag2A S21 2.706(7) .
Ag2A Ag19 2.933(4) 2_655
Ag2A Ag2D 3.055(4) .
Ag2A Ag24 3.155(4) .
Ag2A Ag2C 3.260(3) .
Ag2B S21 2.202(11) .
Ag2B S23 2.345(10) 2_655
Ag2B Ag2C 3.222(7) .
Ag2B Ag2D 3.460(9) .
Ag2B Ag24 3.528(9) .
Ag2B Ag19 3.596(10) 2_655
Ag2C Ag2D 1.370(5) .
Ag2C S20 2.266(6) .
Ag2C S22 2.275(5) .
Ag2C Ag2D 2.826(4) 2_655
Ag2C Ag2F 2.919(4) .
Ag2D Ag2D 1.742(8) 2_655
Ag2D Ag2F 2.032(5) .
Ag2D S31 2.609(8) .
Ag2D S22 2.642(7) .
Ag2D S31 2.727(7) 2_655
Ag2D S20 2.776(6) .
Ag2D Ag2C 2.826(4) 2_655
Ag2D Ag2E 2.981(5) .
Ag2D Ag2F 3.143(5) 2_655
Ag22 S19 2.451(6) .
Ag22 S31 2.540(6) .
Ag22 S16 2.552(6) .
Ag22 Ag2E 3.207(4) .
Ag22 Ag2F 3.229(4) .
Ag22 Ag25 3.458(3) .
Ag2E Ag2F 1.178(4) .
Ag2E S17 2.213(6) .
Ag2E S20 2.279(6) .
Ag2E Ag24 3.117(4) .
Ag2E Ag26 3.288(4) .
Ag2E S31 3.424(8) .
Ag2F S31 2.559(6) 2_655
Ag2F S20 2.580(5) .
Ag2F S31 2.582(7) .
Ag2F S17 2.735(6) .
Ag2F Ag26 2.792(4) .
Ag2F Ag2D 3.143(5) 2_655
Ag2F Ag24 3.211(4) .
Ag2F Ag2F 3.318(7) 2_655
Ag24 S18 2.413(6) .
Ag24 S21 2.519(6) .
Ag24 S31 2.839(7) 2_655
Ag24 Ag25 3.040(3) 2_655
Ag25 S16 2.394(6) .
Ag25 S18 2.409(6) 2_655
Ag25 Ag24 3.040(3) 2_655
Ag25 S31 3.061(8) .
Ag25 Ag26 3.180(2) .
Ag25 Ag10 3.233(3) 2_655
Ag26 S17 2.446(5) .
Ag26 S17 2.446(5) 2_655
Ag26 Ag2F 2.792(4) 2_655
Ag26 Ag9 2.946(3) 2_655
Ag26 S31 3.175(7) .
Ag26 Ag25 3.180(2) 2_655
Ag26 Ag2E 3.288(4) 2_655
S1 C11 1.836(19) .
S2 C21 1.751(19) .
S3 C31 1.766(10) .
S4 C41 1.827(18) .
S5 C51 1.783(19) .
S6 C61 1.762(18) .
S6 Ag10 2.410(5) 2_655
S6 S6 3.661(9) 2_655
S7 C71 1.736(19) .
S7 S8 3.531(7) .
S8 C81 1.755(14) .
S9 C91 1.738(17) .
S9 S10 3.731(6) .
S10 C101 1.746(17) .
S11 C111 1.771(18) .
S11 S12 3.418(7) .
S12 C121 1.772(12) .
S13 C131 1.835(15) .
S13 S14 3.640(6) .
S14 C141 1.77(2) .
S15 C151 1.720(17) .
S15 Ag1 2.614(5) 2_655
S15 Ag18 2.698(5) 2_655
S15 S15 3.414(10) 2_655
S16 C161 1.795(19) .
S16 S17 3.809(7) .
S17 S18 3.611(7) .
S18 C181 1.793(12) .
S18 Ag25 2.409(6) 2_655
S19 C191 1.754(17) .
S19 S20 3.690(6) .
S20 S21 3.659(6) .
S21 C211 1.821(18) .
S22 Ag2C 2.275(5) 2_655
S22 Ag17 2.545(4) 2_655
S22 Ag2D 2.642(7) 2_655
S22 Ag18 2.642(4) 2_655
S22 S23 3.631(5) 2_655
S22 S23 3.631(5) .
S23 C231 1.712(19) .
S23 Ag2B 2.345(10) 2_655
S23 Ag2A 2.539(6) 2_655
S23 Ag18 2.710(5) 2_655
S31 Ag2A 2.349(8) 2_655
S31 Ag2F 2.559(6) 2_655
S31 Ag2D 2.727(7) 2_655
S31 Ag24 2.839(7) 2_655
S32 C301 1.68(3) .
S33 C301 1.47(3) .
C11 C16 1.34(2) .
C11 C12 1.38(2) .
C12 C13 1.46(3) .
C13 C14 1.36(3) .
C14 C15 1.37(3) .
C14 C17 1.72(4) .
C15 C16 1.51(3) .
C17 C20 1.53(6) .
C17 C18 1.53(4) .
C17 C19 1.69(4) .
C21 C22 1.30(2) .
C21 C26 1.40(3) .
C22 C23 1.38(3) .
C23 C24 1.40(3) .
C24 C25 1.51(3) .
C24 C27 1.59(3) .
C25 C26 1.43(3) .
C27 C30 1.63(4) .
C27 C29 1.65(4) .
C27 C28 1.70(3) .
C31 C32 1.3900 .
C31 C36 1.3900 .
C32 C33 1.3900 .
C33 C34 1.3900 .
C34 C35 1.3900 .
C34 C37 1.518(12) .
C35 C36 1.3900 .
C37 C38 1.41(3) .
C37 C39 1.52(4) .
C37 C40 1.54(4) .
C41 C46 1.34(3) .
C41 C42 1.48(3) .
C42 C43 1.43(3) .
C43 C44 1.42(3) .
C44 C45 1.37(3) .
C44 C47 1.55(3) .
C45 C46 1.42(3) .
C47 C50 1.51(4) .
C47 C49B 1.528(18) .
C47 C50B 1.567(18) .
C47 C48B 1.574(18) .
C47 C49 1.63(4) .
C47 C48 1.63(4) .
C48 C49B 1.48(5) .
C48 C50B 1.55(5) .
C49 C49B 1.21(5) .
C49 C48B 1.79(5) .
C50 C48B 1.26(5) .
C50 C50B 1.46(5) .
C51 C56 1.34(3) .
C51 C52 1.49(3) .
C52 C53 1.48(3) .
C53 C54 1.37(3) .
C54 C55 1.54(4) .
C54 C57 1.57(3) .
C55 C56 1.38(3) .
C57 C58 1.52(4) .
C57 C60 1.65(3) .
C57 C59 1.76(4) .
C61 C66 1.34(3) .
C61 C62 1.35(3) .
C62 C63 1.44(3) .
C63 C64 1.37(4) .
C64 C65 1.40(4) .
C64 C67 1.60(3) .
C65 C66 1.49(4) .
C67 C69 1.54(3) .
C67 C70 1.59(4) .
C67 C68 1.61(4) .
C71 C76 1.46(3) .
C71 C72 1.50(3) .
C72 C73 1.45(3) .
C73 C74 1.48(3) .
C74 C75 1.37(3) .
C74 C77 1.70(3) .
C75 C76 1.39(3) .
C77 C79 1.38(4) .
C77 C80 1.47(4) .
C77 C78 1.60(4) .
C81 C82 1.3900 .
C81 C86 1.3900 .
C82 C83 1.3900 .
C83 C84 1.3900 .
C84 C85 1.3900 .
C84 C87 1.565(18) .
C85 C86 1.3900 .
C87 C88 1.502(18) .
C87 C89 1.523(18) .
C87 C90 1.550(18) .
C91 C92 1.37(2) .
C91 C96 1.39(3) .
C92 C93 1.46(2) .
C93 C94 1.36(3) .
C94 C95 1.38(3) .
C94 C97 1.63(3) .
C95 C96 1.41(3) .
C97 C100 1.38(3) .
C97 C98 1.51(3) .
C97 C99 1.62(4) .
C101 C102 1.34(3) .
C101 C106 1.42(3) .
C102 C103 1.65(4) .
C103 C104 1.38(4) .
C104 C105 1.29(3) .
C104 C107 1.62(3) .
C105 C106 1.45(3) .
C107 C110 1.53(4) .
C107 C108 1.58(4) .
C107 C109 1.63(4) .
C111 C112 1.35(3) .
C111 C116 1.36(3) .
C112 C113 1.44(3) .
C113 C114 1.54(3) .
C114 C115 1.32(3) .
C114 C117 1.82(4) .
C115 C116 1.50(3) .
C117 C119 1.51(4) .
C117 C118 1.53(5) .
C117 C120 1.66(5) .
C121 C122 1.3900 .
C121 C126 1.3900 .
C122 C123 1.3900 .
C123 C124 1.3900 .
C124 C125 1.3900 .
C124 C127 1.74(3) .
C125 C126 1.3900 .
C127 C129 1.533(18) .
C127 C128 1.554(18) .
C127 C130 1.598(19) .
C131 C132 1.30(3) .
C131 C136 1.36(3) .
C132 C133 1.41(3) .
C133 C134 1.32(3) .
C134 C135 1.32(3) .
C134 C137 1.53(3) .
C135 C136 1.41(3) .
C137 C138 1.45(4) .
C137 C139 1.52(3) .
C137 C140 1.57(3) .
C141 C142 1.42(3) .
C141 C146 1.45(2) .
C142 C143 1.37(3) .
C143 C144 1.47(3) .
C144 C145 1.37(3) .
C144 C147 1.47(3) .
C145 C146 1.35(3) .
C147 C149 1.48(4) .
C147 C148 1.62(4) .
C147 C150 1.66(4) .
C151 C152 1.32(3) .
C151 C156 1.32(3) .
C152 C153 1.37(3) .
C153 C154 1.49(3) .
C154 C155 1.38(3) .
C154 C157 1.69(3) .
C155 C156 1.39(3) .
C157 C158 1.45(4) .
C157 C159 1.59(5) .
C157 C160 1.62(4) .
C161 C162 1.40(3) .
C161 C166 1.43(3) .
C162 C163 1.47(3) .
C163 C164 1.38(3) .
C164 C165 1.36(3) .
C164 C167 1.64(3) .
C165 C166 1.39(3) .
C167 C168 1.38(3) .
C167 C170 1.53(5) .
C167 C169 1.54(4) .
C181 C182 1.3900 .
C181 C186 1.3900 .
C182 C183 1.3900 .
C183 C184 1.3900 .
C184 C185 1.3900 .
C184 C187 1.74(4) .
C185 C186 1.3900 .
C187 C190 1.41(4) .
C187 C189 1.44(4) .
C187 C188 1.61(4) .
C191 C196 1.33(2) .
C191 C192 1.44(3) .
C192 C193 1.44(3) .
C193 C194 1.37(3) .
C194 C195 1.45(3) .
C194 C197 1.65(3) .
C195 C196 1.39(2) .
C197 C200 1.32(3) .
C197 C199 1.44(3) .
C197 C198 1.83(4) .
C211 C212 1.36(3) .
C211 C216 1.38(3) .
C212 C213 1.34(3) .
C213 C214 1.38(3) .
C214 C215 1.38(3) .
C214 C217 1.57(3) .
C215 C216 1.42(3) .
C217 C21B 1.532(18) .
C217 C21C 1.538(18) .
C217 C21A 1.558(18) .
C217 C218 1.57(4) .
C217 C219 1.59(5) .
C217 C220 1.64(4) .
C218 C21C 1.33(5) .
C218 C21A 1.54(5) .
C219 C21B 1.31(5) .
C219 C21A 1.61(5) .
C220 C21B 1.46(5) .
C220 C21C 1.65(5) .
C231 C232 1.36(3) .
C231 C236 1.48(3) .
C232 C233 1.50(3) .
C233 C234 1.34(3) .
C234 C235 1.32(3) .
C234 C237 1.58(3) .
C235 C236 1.39(3) .
C237 C238 1.39(3) .
C237 C239 1.45(3) .
C237 C240 1.53(3) .
O1 C402 1.22(2) .
C401 C402 1.55(2) .
C402 C403 1.54(2) .
O2 C405 1.199(17) .
C404 C405 1.545(17) .
C405 C406 1.510(17) .
O4 C411 1.212(17) .
C410 C411 1.509(18) .
C411 C412 1.513(18) .
O5 C414 1.189(17) .
C413 C414 1.524(18) .
C414 C415 1.542(18) .
N1 C503 1.475(17) .
N1 C501 1.493(17) .
N1 C505 1.498(18) .
C501 C502 1.531(18) .
C503 C504 1.546(19) .
C505 C506 1.537(19) .
N2A C509 1.446(16) .
N2A C507 1.457(19) .
N2A C511 1.458(19) .
C507 C508 1.53(2) .
C509 C510 1.545(19) .
C510 N2B 1.56(3) .
C510 C517 1.58(5) .
C511 C512 1.54(2) .
N2B C513 1.453(19) .
N2B C515 1.453(17) .
N2B C517 1.507(18) .
C513 C514 1.54(2) .
C515 C516 1.515(19) .
C517 C518 1.530(19) .
